data_7713421
loop_
_publ_author_name
'Zhao, Chen'
'Wang, Tingting'
'Liu, Xiaodong'
'Zhu, Zhenhua'
'Ying, Xu'
'Li, Xiao-Lei'
'Tang, Jinkui'

_publ_section_title
;
 Peroxido-bridged chiral double-decker dysprosium macrocycles
;
_journal_name_full 'Dalton Transactions'
_journal_paper_doi 10.1039/D3DT01540H
_journal_year 2023
_chemical_absolute_configuration ad
_chemical_formula_moiety 'C84 H68 Cl2 Dy2 N12 O2, 2(C24 H20 B), 6[CH3CN]'
_chemical_formula_sum 'C144 H126 B2 Cl2 Dy2 N18 O2'
_chemical_formula_weight 2558.14
_space_group_crystal_system orthorhombic
_space_group_IT_number 19
_space_group_name_Hall 'P 2ac 2ab'
_space_group_name_H-M_alt 'P 21 21 21'
_atom_sites_solution_hydrogens geom
_atom_sites_solution_primary dual
_audit_creation_date 2023-06-20
_audit_creation_method
;
Olex2 1.3
(compiled 2020.11.12 svn.r5f609507 for OlexSys, GUI svn.r6408)
;
_audit_update_record
;
2023-07-07 deposited with the CCDC.	2023-07-10 downloaded from the CCDC.
;
_cell_angle_alpha 90
_cell_angle_beta 90
_cell_angle_gamma 90
_cell_formula_units_Z 4
_cell_length_a 15.7298(3)
_cell_length_b 16.3326(4)
_cell_length_c 47.7251(10)
_cell_measurement_reflns_used 9944
_cell_measurement_temperature 180.00
_cell_measurement_theta_max 22.625
_cell_measurement_theta_min 2.277
_cell_volume 12261.0(5)
_computing_cell_refinement 'SAINT V8.40A (Bruker, 2019)'
_computing_data_collection 'SAINT V8.40A (Bruker, 2019)'
_computing_data_reduction 'SAINT V8.40A (Bruker, 2019)'
_computing_molecular_graphics 'Olex2 1.3 (Dolomanov et al., 2009)'
_computing_publication_material 'Olex2 1.3 (Dolomanov et al., 2009)'
_computing_structure_refinement 'SHELXL 2018/3 (Sheldrick, 2015)'
_computing_structure_solution 'SHELXT 2018/2 (Sheldrick, 2018)'
_diffrn_ambient_temperature 180.0
_diffrn_measured_fraction_theta_full 0.978
_diffrn_measured_fraction_theta_max 0.998
_diffrn_measurement_device_type 'CCD area detector'
_diffrn_measurement_method 'phi and omega scans'
_diffrn_radiation_monochromator graphite
_diffrn_radiation_type MoK\a
_diffrn_radiation_wavelength 0.71073
_diffrn_reflns_av_R_equivalents 0.0681
_diffrn_reflns_av_unetI/netI 0.0638
_diffrn_reflns_Laue_measured_fraction_full 0.978
_diffrn_reflns_Laue_measured_fraction_max 0.998
_diffrn_reflns_limit_h_max 18
_diffrn_reflns_limit_h_min -18
_diffrn_reflns_limit_k_max 19
_diffrn_reflns_limit_k_min -19
_diffrn_reflns_limit_l_max 56
_diffrn_reflns_limit_l_min -50
_diffrn_reflns_number 90517
_diffrn_reflns_point_group_measured_fraction_full 0.976
_diffrn_reflns_point_group_measured_fraction_max 0.997
_diffrn_reflns_theta_full 25.242
_diffrn_reflns_theta_max 25.053
_diffrn_reflns_theta_min 1.990
_diffrn_source_current 1.4
_diffrn_source_power 0.07
_diffrn_source_voltage 50.0
_exptl_absorpt_coefficient_mu 1.315
_exptl_absorpt_correction_T_max 0.7452
_exptl_absorpt_correction_T_min 0.6010
_exptl_absorpt_correction_type multi-scan
_exptl_absorpt_process_details
;
SADABS-2016/2 (Bruker,2016/2) was used for absorption correction.
wR2(int) was 0.1223 before and 0.0925 after correction.
The Ratio of minimum to maximum transmission is 0.8065.
The \l/2 correction factor is Not present.
;
_exptl_crystal_colour yellow
_exptl_crystal_colour_primary yellow
_exptl_crystal_density_diffrn 1.386
_exptl_crystal_description plate
_exptl_crystal_F_000 5232
_exptl_crystal_preparation 'Magnetic properties'
_exptl_crystal_size_max 0.2
_exptl_crystal_size_mid 0.15
_exptl_crystal_size_min 0.1
_refine_diff_density_max 1.119
_refine_diff_density_min -1.283
_refine_diff_density_rms 0.096
_refine_ls_abs_structure_details
;
 Flack x determined using 6825 quotients [(I+)-(I-)]/[(I+)+(I-)]
 (Parsons and Flack (2004), Acta Cryst. A60, s61).
;
_refine_ls_abs_structure_Flack -0.007(5)
_refine_ls_extinction_method none
_refine_ls_goodness_of_fit_ref 1.061
_refine_ls_hydrogen_treatment constr
_refine_ls_matrix_type full
_refine_ls_number_parameters 1369
_refine_ls_number_reflns 21667
_refine_ls_number_restraints 0
_refine_ls_restrained_S_all 1.061
_refine_ls_R_factor_all 0.0731
_refine_ls_R_factor_gt 0.0474
_refine_ls_shift/su_max 0.001
_refine_ls_shift/su_mean 0.000
_refine_ls_structure_factor_coef Fsqd
_refine_ls_weighting_details 'w=1/[\s^2^(Fo^2^)+(0.0668P)^2^+8.8887P] where P=(Fo^2^+2Fc^2^)/3'
_refine_ls_weighting_scheme calc
_refine_ls_wR_factor_gt 0.1130
_refine_ls_wR_factor_ref 0.1321
_reflns_Friedel_coverage 0.834
_reflns_Friedel_fraction_full 0.975
_reflns_Friedel_fraction_max 0.996
_reflns_number_gt 17106
_reflns_number_total 21667
_reflns_threshold_expression 'I > 2\s(I)'
_cod_data_source_file d3dt01540h2.cif
_cod_data_source_block 3
_cod_database_code 7713421
_shelxl_version_number 2013-4
_shelx_space_group_comment
;
The symmetry employed for this shelxl refinement is uniquely defined
by the following loop, which should always be used as a source of
symmetry information in preference to the above space-group names.
They are only intended as comments.
;
_shelx_estimated_absorpt_t_max 0.880
_shelx_estimated_absorpt_t_min 0.779
_olex2_refinement_description
;
1.a Ternary CH refined with riding coordinates:
 C14(H14), C18(H18), C28(H28), C36(H36), C50(H50), C58(H58), C98(H98), C9(H9)
1.b Aromatic/amide H refined with riding coordinates:
 C1(H1), C4(H4), C6(H6), C12(H12), C24(H24), C32(H32), C34(H34), C42(H42),
 C46(H46), C48(H48), C52(H52), C54(H54), C62(H62), C64(H64), C68(H68), C70(H70),
  C72(H72), C74(H74), C76(H76), C78(H78), C80(H80), C82(H82), C86(H86),
 C88(H88), C92(H92), C94(H94), C96(H96), C100(H100), C104(H104), C112(H112),
 C114(H114), C116(H116), C118(H118), C120(H120), C122(H122), C124(H124),
 C126(H126), C128(H128), C130(H130), C33(H33), C67(H67), C69(H69), C35(H35),
 C71(H71), C73(H73), C37(H37), C75(H75), C19(H19), C77(H77), C39(H39), C79(H79),
  C5(H5), C81(H81), C41(H41), C83(H83), C21(H21), C85(H85), C43(H43), C11(H11),
 C89(H89), C45(H45), C23(H23), C93(H93), C47(H47), C95(H95), C3(H3), C97(H97),
 C49(H49), C99(H99), C25(H25), C101(H101), C51(H51), C103(H103), C13(H13),
 C105(H105), C53(H53), C27(H27), C109(H109), C55(H55), C111(H111), C7(H7),
 C113(H113), C57(H57), C115(H115), C29(H29), C117(H117), C59(H59), C119(H119),
 C15(H15), C121(H121), C61(H61), C123(H123), C31(H31), C125(H125), C63(H63),
 C127(H127), C2(H2), C129(H129), C65(H65), C131(H131)
;
_smtbx_masks_special_details
;
A solvent mask was calculated and 1090 electrons were 
found in a volume of 7840\%A^3^ in 2 voids per unit cell. 
This is consistent with the presence of 
6.5[CH3CN] per Asymmetric Unit 
which account for 1144 electrons 
per unit cell.
;
_smtbx_masks_void_probe_radius 1.2
_smtbx_masks_void_truncation_radius 1.2
_olex2_submission_special_instructions 'No special instructions were received'

loop_
_space_group_symop_operation_xyz
'x, y, z'
'-x+1/2, -y, z+1/2'
'-x, y+1/2, -z+1/2'
'x+1/2, -y+1/2, -z'

loop_
_atom_site_label
_atom_site_type_symbol
_atom_site_fract_x
_atom_site_fract_y
_atom_site_fract_z
_atom_site_U_iso_or_equiv
_atom_site_adp_type
_atom_site_occupancy
_atom_site_site_symmetry_order
_atom_site_calc_flag
_atom_site_refinement_flags_posn
_atom_site_refinement_flags_adp
_atom_site_refinement_flags_occupancy
_atom_site_disorder_assembly
_atom_site_disorder_group
Dy2 Dy 0.42953(3) 0.30016(3) 0.58347(2) 0.03523(13) Uani 1 1 d . . . . .
Dy1 Dy 0.46185(3) 0.33065(3) 0.67097(2) 0.03601(13) Uani 1 1 d . . . . .
Cl2 Cl 0.4074(2) 0.27184(18) 0.52949(6) 0.0561(8) Uani 1 1 d . . . . .
Cl1 Cl 0.4824(2) 0.3553(2) 0.72571(6) 0.0642(9) Uani 1 1 d . . . . .
O1 O 0.4863(4) 0.3438(4) 0.62421(13) 0.0385(16) Uani 1 1 d . . . . .
N12 N 0.5520(4) 0.1920(5) 0.58836(16) 0.0351(18) Uani 1 1 d . . . . .
N8 N 0.2687(5) 0.2550(4) 0.58556(17) 0.0329(17) Uani 1 1 d . . . . .
N4 N 0.4016(5) 0.4794(5) 0.66542(17) 0.038(2) Uani 1 1 d . . . . .
O2 O 0.4058(4) 0.2922(4) 0.62997(14) 0.0447(17) Uani 1 1 d . . . . .
N5 N 0.5690(6) 0.4542(4) 0.66800(18) 0.0416(19) Uani 1 1 d . . . . .
N2 N 0.3589(6) 0.2097(5) 0.68681(18) 0.044(2) Uani 1 1 d . . . . .
N1 N 0.5191(5) 0.1784(4) 0.67377(17) 0.0379(19) Uani 1 1 d . . . . .
N10 N 0.4593(6) 0.4457(4) 0.56109(16) 0.0385(19) Uani 1 1 d . . . . .
N6 N 0.6232(5) 0.3046(5) 0.68129(17) 0.038(2) Uani 1 1 d . . . . .
C1 C 0.5394(7) 0.1155(6) 0.5836(2) 0.042(2) Uani 1 1 d . . . . .
H1 H 0.5855 0.0779 0.5834 0.050 Uiso 1 1 calc R U . . .
N11 N 0.5861(5) 0.3340(5) 0.56435(16) 0.0375(18) Uani 1 1 d . . . . .
N9 N 0.3107(5) 0.4132(4) 0.58562(17) 0.0334(17) Uani 1 1 d . . . . .
C4 C 0.5940(7) 0.1623(6) 0.6824(2) 0.040(2) Uani 1 1 d . . . . .
H4 H 0.6117 0.1072 0.6850 0.049 Uiso 1 1 calc R U . . .
C6 C 0.7374(7) 0.1565(7) 0.6254(2) 0.050(3) Uani 1 1 d . . . . .
H6 H 0.7159 0.1928 0.6393 0.060 Uiso 1 1 calc R U . . .
C8 C 0.1624(6) 0.4586(6) 0.6016(2) 0.040(2) Uani 1 1 d . . . . .
C10 C 0.6520(7) 0.2297(6) 0.6881(2) 0.041(2) Uani 1 1 d . . . . .
C12 C 0.2926(7) 0.2237(6) 0.7011(2) 0.044(3) Uani 1 1 d . . . . .
H12 H 0.2622 0.1800 0.7096 0.052 Uiso 1 1 calc R U . . .
C14 C 0.1968(6) 0.3130(6) 0.5899(2) 0.038(2) Uani 1 1 d . . . . .
H14 H 0.1712 0.3242 0.5711 0.046 Uiso 1 1 calc R U . . .
C16 C 0.5333(7) 0.4628(6) 0.5484(2) 0.039(2) Uani 1 1 d . . . . .
C18 C 0.4516(6) 0.5369(5) 0.64826(19) 0.038(2) Uani 1 1 d . . . . .
H18 H 0.4554 0.5125 0.6291 0.045 Uiso 1 1 calc R U . . .
C20 C 0.7081(6) 0.1617(6) 0.5985(2) 0.040(2) Uani 1 1 d . . . . .
N7 N 0.3914(5) 0.1442(4) 0.58025(19) 0.0381(19) Uani 1 1 d . . . . .
C22 C 0.7452(6) 0.3087(6) 0.5629(2) 0.041(2) Uani 1 1 d . . . . .
C24 C 0.7314(7) 0.2160(8) 0.6992(3) 0.057(3) Uani 1 1 d . . . . .
H24 H 0.7482 0.1621 0.7042 0.068 Uiso 1 1 calc R U . . .
N3 N 0.3092(6) 0.3646(5) 0.69079(18) 0.043(2) Uani 1 1 d . . . . .
C26 C -0.0513(7) 0.6139(6) 0.7440(2) 0.046(3) Uani 1 1 d . . . . .
C28 C 0.6390(7) 0.2239(6) 0.5923(2) 0.041(2) Uani 1 1 d . . . . .
H28 H 0.6375 0.2636 0.6082 0.049 Uiso 1 1 calc R U . . .
C30 C 0.3989(7) 0.5018(6) 0.5589(2) 0.044(3) Uani 1 1 d . . . . .
C32 C 0.3368(7) 0.5035(7) 0.6774(2) 0.049(3) Uani 1 1 d . . . . .
H32 H 0.3209 0.5596 0.6769 0.059 Uiso 1 1 calc R U . . .
C34 C 0.7609(6) 0.3585(7) 0.6953(2) 0.046(3) Uani 1 1 d . . . . .
H34 H 0.7983 0.4040 0.6966 0.056 Uiso 1 1 calc R U . . .
C36 C 0.5434(6) 0.5393(5) 0.6600(2) 0.039(2) Uani 1 1 d . . . . .
H36 H 0.5429 0.5735 0.6774 0.046 Uiso 1 1 calc R U . . .
C38 C 0.2638(6) 0.3080(7) 0.7043(2) 0.042(2) Uani 1 1 d . . . . .
C40 C 0.4122(6) 0.6216(6) 0.6447(2) 0.042(3) Uani 1 1 d . . . . .
C42 C -0.0853(8) 0.5964(6) 0.7701(2) 0.055(3) Uani 1 1 d . . . . .
H42 H -0.1454 0.5947 0.7721 0.066 Uiso 1 1 calc R U . . .
C44 C 0.1275(7) 0.2797(6) 0.6082(2) 0.044(3) Uani 1 1 d . . . . .
C46 C 0.1386(8) 0.4952(7) 0.6266(3) 0.057(3) Uani 1 1 d . . . . .
H46 H 0.1691 0.4820 0.6432 0.069 Uiso 1 1 calc R U . . .
C48 C 0.7753(7) 0.3620(6) 0.5824(2) 0.049(3) Uani 1 1 d . . . . .
H48 H 0.7402 0.3772 0.5977 0.058 Uiso 1 1 calc R U . . .
C50 C 0.2310(6) 0.3943(5) 0.6010(2) 0.036(2) Uani 1 1 d . . . . .
H50 H 0.2477 0.3844 0.6210 0.043 Uiso 1 1 calc R U . . .
C52 C 0.5996(7) 0.4007(6) 0.5507(2) 0.042(3) Uani 1 1 d . . . . .
H52 H 0.6532 0.4095 0.5420 0.050 Uiso 1 1 calc R U . . .
C54 C 0.7870(8) 0.2809(7) 0.7030(3) 0.059(3) Uani 1 1 d . . . . .
H54 H 0.8419 0.2723 0.7107 0.071 Uiso 1 1 calc R U . . .
C56 C 0.4507(6) 0.0874(5) 0.5784(2) 0.038(2) Uani 1 1 d . . . . .
C58 C 0.3813(7) 0.1212(6) 0.6856(2) 0.043(3) Uani 1 1 d . . . . .
H58 H 0.3961 0.1021 0.7049 0.051 Uiso 1 1 calc R U . . .
C60 C 0.6767(7) 0.3681(6) 0.6855(2) 0.041(2) Uani 1 1 d . . . . .
C62 C 0.7990(9) 0.0982(8) 0.6327(3) 0.068(4) Uani 1 1 d . . . . .
H62 H 0.8191 0.0944 0.6514 0.081 Uiso 1 1 calc R U . . .
C64 C 0.1199(7) 0.4829(6) 0.5777(3) 0.051(3) Uani 1 1 d . . . . .
H64 H 0.1357 0.4603 0.5601 0.061 Uiso 1 1 calc R U . . .
C66 C 0.6050(7) 0.5777(6) 0.6396(2) 0.043(3) Uani 1 1 d . . . . .
C68 C 0.2465(6) 0.1825(6) 0.5791(2) 0.051(3) Uani 1 1 d . . . . .
H68 H 0.1881 0.1689 0.5770 0.061 Uiso 1 1 calc R U . . .
C70 C 0.0018(9) 0.2127(8) 0.6421(3) 0.066(3) Uani 1 1 d . . . . .
H70 H -0.0411 0.1896 0.6537 0.079 Uiso 1 1 calc R U . . .
C72 C 0.6498(7) 0.6482(6) 0.6470(3) 0.049(3) Uani 1 1 d . . . . .
H72 H 0.6411 0.6731 0.6648 0.058 Uiso 1 1 calc R U . . .
C74 C 0.4331(8) 0.8064(7) 0.5349(3) 0.057(3) Uani 1 1 d . . . . .
H74 H 0.3831 0.8125 0.5240 0.068 Uiso 1 1 calc R U . . .
C76 C 0.4838(8) 0.5948(7) 0.5322(2) 0.053(3) Uani 1 1 d . . . . .
H76 H 0.4925 0.6454 0.5228 0.064 Uiso 1 1 calc R U . . .
C78 C 0.6445(7) 0.4491(6) 0.6767(2) 0.047(3) Uani 1 1 d . . . . .
H78 H 0.6798 0.4962 0.6775 0.056 Uiso 1 1 calc R U . . .
C80 C -0.0142(7) 0.2261(7) 0.6144(3) 0.062(3) Uani 1 1 d . . . . .
H80 H -0.0683 0.2131 0.6067 0.074 Uiso 1 1 calc R U . . .
C82 C 0.5037(8) -0.0159(7) 0.6941(3) 0.061(3) Uani 1 1 d . . . . .
H82 H 0.4833 0.0087 0.7108 0.073 Uiso 1 1 calc R U . . .
C84 C 0.3126(7) 0.1202(6) 0.5752(2) 0.046(3) Uani 1 1 d . . . . .
C86 C 0.4077(8) 0.5770(7) 0.5446(2) 0.055(3) Uani 1 1 d . . . . .
H86 H 0.3616 0.6146 0.5437 0.066 Uiso 1 1 calc R U . . .
C88 C 0.8780(7) 0.3185(7) 0.5382(3) 0.062(3) Uani 1 1 d . . . . .
H88 H 0.9137 0.3034 0.5230 0.075 Uiso 1 1 calc R U . . .
C90 C 0.5882(7) 0.8201(6) 0.5392(2) 0.046(3) Uani 1 1 d . . . . .
C92 C 0.7084(8) 0.6820(7) 0.6277(3) 0.063(4) Uani 1 1 d . . . . .
H92 H 0.7383 0.7306 0.6325 0.075 Uiso 1 1 calc R U . . .
C94 C 0.5779(7) 0.7908(6) 0.5664(2) 0.048(3) Uani 1 1 d . . . . .
H94 H 0.6274 0.7847 0.5776 0.057 Uiso 1 1 calc R U . . .
C96 C 0.7971(7) 0.2853(7) 0.5404(3) 0.054(3) Uani 1 1 d . . . . .
H96 H 0.7772 0.2473 0.5268 0.065 Uiso 1 1 calc R U . . .
C98 C 0.6559(6) 0.2730(6) 0.5653(2) 0.042(2) Uani 1 1 d . . . . .
H98 H 0.6476 0.2349 0.5491 0.051 Uiso 1 1 calc R U . . .
C100 C 0.5481(8) 0.5362(6) 0.5338(2) 0.050(3) Uani 1 1 d . . . . .
H100 H 0.6015 0.5458 0.5250 0.060 Uiso 1 1 calc R U . . .
C102 C 0.7635(7) 0.8237(7) 0.5429(2) 0.051(3) Uani 1 1 d . . . . .
C104 C 0.6748(8) 0.8299(8) 0.4683(3) 0.061(3) Uani 1 1 d . . . . .
H104 H 0.6742 0.8880 0.4672 0.073 Uiso 1 1 calc R U . . .
C106 C -0.2091(7) 0.6404(8) 0.7226(2) 0.052(3) Uani 1 1 d . . . . .
C108 C 0.2840(7) 0.4423(7) 0.6929(2) 0.049(3) Uani 1 1 d . . . . .
C110 C 0.6798(7) 0.7952(7) 0.4943(2) 0.053(3) Uani 1 1 d . . . . .
C112 C 0.6122(9) 0.9961(8) 0.5168(3) 0.063(3) Uani 1 1 d . . . . .
H112 H 0.5590 0.9751 0.5228 0.075 Uiso 1 1 calc R U . . .
C114 C -0.1472(7) 0.5517(7) 0.6697(3) 0.057(3) Uani 1 1 d . . . . .
H114 H -0.1868 0.5945 0.6664 0.068 Uiso 1 1 calc R U . . .
C116 C 0.3166(7) 0.4821(6) 0.5732(2) 0.044(3) Uani 1 1 d . . . . .
H116 H 0.2704 0.5196 0.5730 0.052 Uiso 1 1 calc R U . . .
C118 C 0.5142(7) 0.8261(7) 0.5231(3) 0.056(3) Uani 1 1 d . . . . .
H118 H 0.5178 0.8435 0.5042 0.067 Uiso 1 1 calc R U . . .
C120 C 0.7421(8) 0.1089(6) 0.5786(3) 0.053(3) Uani 1 1 d . . . . .
H120 H 0.7225 0.1118 0.5598 0.064 Uiso 1 1 calc R U . . .
C122 C -0.1402(8) 0.4865(8) 0.6502(3) 0.057(3) Uani 1 1 d . . . . .
H122 H -0.1756 0.4863 0.6340 0.068 Uiso 1 1 calc R U . . .
C124 C 0.1426(8) 0.2661(7) 0.6367(2) 0.055(3) Uani 1 1 d . . . . .
H124 H 0.1961 0.2802 0.6446 0.066 Uiso 1 1 calc R U . . .
C126 C 0.2785(9) 0.0003(7) 0.6883(3) 0.068(4) Uani 1 1 d . . . . .
H126 H 0.3015 -0.0135 0.7061 0.082 Uiso 1 1 calc R U . . .
C128 C 0.4274(8) 0.7789(6) 0.5618(3) 0.056(3) Uani 1 1 d . . . . .
H128 H 0.3735 0.7656 0.5695 0.067 Uiso 1 1 calc R U . . .
C130 C 0.0800(9) 0.2324(7) 0.6535(3) 0.064(3) Uani 1 1 d . . . . .
H130 H 0.0907 0.2228 0.6728 0.076 Uiso 1 1 calc R U . . .
C132 C 0.4964(8) 0.0239(6) 0.6688(2) 0.053(3) Uani 1 1 d . . . . .
C33 C 0.3113(9) 0.7075(10) 0.6208(3) 0.079(4) Uani 1 1 d . . . . .
H33 H 0.2706 0.7146 0.6063 0.095 Uiso 1 1 calc R U . . .
C67 C 0.0491(6) 0.2590(6) 0.5972(2) 0.049(3) Uani 1 1 d . . . . .
H67 H 0.0382 0.2673 0.5779 0.059 Uiso 1 1 calc R U . . .
C17 C -0.0961(7) 0.5540(7) 0.6940(2) 0.044(3) Uani 1 1 d . . . . .
C69 C 0.7225(8) 0.6461(8) 0.6026(3) 0.061(3) Uani 1 1 d . . . . .
H69 H 0.7629 0.6689 0.5900 0.073 Uiso 1 1 calc R U . . .
C35 C 0.8026(8) 0.0536(7) 0.5856(3) 0.069(4) Uani 1 1 d . . . . .
H35 H 0.8262 0.0194 0.5715 0.082 Uiso 1 1 calc R U . . .
C71 C 0.5010(7) 0.7701(7) 0.5782(3) 0.060(3) Uani 1 1 d . . . . .
H71 H 0.4979 0.7504 0.5969 0.072 Uiso 1 1 calc R U . . .
C9 C 0.4596(7) 0.1109(5) 0.6665(2) 0.045(3) Uani 1 1 d . . . . .
H9 H 0.4407 0.1193 0.6467 0.054 Uiso 1 1 calc R U . . .
C73 C -0.0349(9) 0.5811(7) 0.7936(3) 0.064(3) Uani 1 1 d . . . . .
H73 H -0.0605 0.5692 0.8112 0.076 Uiso 1 1 calc R U . . .
C37 C 0.3516(8) 0.6326(8) 0.6244(3) 0.062(3) Uani 1 1 d . . . . .
H37 H 0.3368 0.5881 0.6126 0.074 Uiso 1 1 calc R U . . .
C75 C 0.6704(9) 0.7854(9) 0.4430(3) 0.070(4) Uani 1 1 d . . . . .
H75 H 0.6677 0.8129 0.4255 0.084 Uiso 1 1 calc R U . . .
C19 C -0.3433(10) 0.5793(11) 0.7346(3) 0.080(4) Uani 1 1 d . . . . .
H19 H -0.3756 0.5312 0.7382 0.097 Uiso 1 1 calc R U . . .
C77 C 0.6798(7) 0.7103(7) 0.4948(3) 0.059(3) Uani 1 1 d . . . . .
H77 H 0.6813 0.6833 0.5124 0.071 Uiso 1 1 calc R U . . .
C39 C 0.2146(8) 0.4667(8) 0.7090(3) 0.060(3) Uani 1 1 d . . . . .
H39 H 0.1993 0.5229 0.7102 0.072 Uiso 1 1 calc R U . . .
C79 C 0.9065(8) 0.3729(7) 0.5578(3) 0.058(3) Uani 1 1 d . . . . .
H79 H 0.9617 0.3958 0.5558 0.069 Uiso 1 1 calc R U . . .
C5 C -0.0396(8) 0.4878(7) 0.6977(3) 0.054(3) Uani 1 1 d . . . . .
H5 H -0.0038 0.4864 0.7138 0.064 Uiso 1 1 calc R U . . .
C81 C 0.6777(8) 0.6629(8) 0.4705(3) 0.062(3) Uani 1 1 d . . . . .
H81 H 0.6813 0.6050 0.4718 0.074 Uiso 1 1 calc R U . . .
C41 C -0.2532(9) 0.7147(9) 0.7220(2) 0.068(4) Uani 1 1 d . . . . .
H41 H -0.2229 0.7633 0.7176 0.082 Uiso 1 1 calc R U . . .
C83 C -0.3835(10) 0.6550(13) 0.7346(3) 0.088(5) Uani 1 1 d . . . . .
H83 H -0.4419 0.6600 0.7394 0.105 Uiso 1 1 calc R U . . .
C21 C 0.6968(11) 1.1094(11) 0.4982(3) 0.081(5) Uani 1 1 d . . . . .
H21 H 0.7010 1.1636 0.4911 0.097 Uiso 1 1 calc R U . . .
C85 C -0.2580(8) 0.5731(8) 0.7297(3) 0.059(3) Uani 1 1 d . . . . .
H85 H -0.2315 0.5210 0.7311 0.071 Uiso 1 1 calc R U . . .
C43 C 0.6702(8) 0.7006(9) 0.4443(3) 0.066(4) Uani 1 1 d . . . . .
H43 H 0.6650 0.6687 0.4278 0.079 Uiso 1 1 calc R U . . .
C87 C 0.3097(8) 0.0674(7) 0.6741(3) 0.054(3) Uani 1 1 d . . . . .
C11 C 0.4292(9) 0.6865(7) 0.6619(3) 0.073(4) Uani 1 1 d . . . . .
H11 H 0.4699 0.6807 0.6765 0.087 Uiso 1 1 calc R U . . .
C89 C 0.0395(8) 0.6138(8) 0.7423(3) 0.064(3) Uani 1 1 d . . . . .
H89 H 0.0659 0.6235 0.7247 0.077 Uiso 1 1 calc R U . . .
C45 C 0.6208(8) 0.5421(7) 0.6138(2) 0.052(3) Uani 1 1 d . . . . .
H45 H 0.5919 0.4932 0.6087 0.062 Uiso 1 1 calc R U . . .
C91 C -0.0707(9) 0.7178(6) 0.7011(3) 0.058(3) Uani 1 1 d . . . . .
C23 C 0.0716(9) 0.5507(8) 0.6282(3) 0.071(4) Uani 1 1 d . . . . .
H23 H 0.0539 0.5724 0.6458 0.085 Uiso 1 1 calc R U . . .
C93 C 0.7729(8) 0.8503(7) 0.5705(3) 0.056(3) Uani 1 1 d . . . . .
H93 H 0.7284 0.8809 0.5789 0.067 Uiso 1 1 calc R U . . .
C47 C -0.0833(8) 0.4236(7) 0.6541(3) 0.059(3) Uani 1 1 d . . . . .
H47 H -0.0772 0.3812 0.6407 0.070 Uiso 1 1 calc R U . . .
C95 C 0.8296(9) 0.0466(8) 0.6124(4) 0.078(4) Uani 1 1 d . . . . .
H95 H 0.8701 0.0057 0.6171 0.093 Uiso 1 1 calc R U . . .
C3 C 0.5687(11) -0.1302(8) 0.6710(4) 0.085(4) Uani 1 1 d . . . . .
H3 H 0.5936 -0.1831 0.6717 0.102 Uiso 1 1 calc R U . . .
C97 C 0.4365(8) 0.0063(7) 0.5713(3) 0.060(3) Uani 1 1 d . . . . .
H97 H 0.4820 -0.0318 0.5699 0.072 Uiso 1 1 calc R U . . .
C49 C 0.8577(8) 0.3950(7) 0.5802(3) 0.055(3) Uani 1 1 d . . . . .
H49 H 0.8788 0.4318 0.5940 0.066 Uiso 1 1 calc R U . . .
C99 C -0.0356(8) 0.4245(7) 0.6783(2) 0.058(3) Uani 1 1 d . . . . .
H99 H 0.0018 0.3800 0.6818 0.069 Uiso 1 1 calc R U . . .
C25 C 0.0547(8) 0.5396(8) 0.5789(3) 0.071(4) Uani 1 1 d . . . . .
H25 H 0.0259 0.5549 0.5623 0.085 Uiso 1 1 calc R U . . .
C101 C 0.6191(12) 1.0790(9) 0.5078(3) 0.079(4) Uani 1 1 d . . . . .
H101 H 0.5707 1.1137 0.5084 0.095 Uiso 1 1 calc R U . . .
C51 C 0.1925(7) 0.3267(8) 0.7210(2) 0.058(3) Uani 1 1 d . . . . .
H51 H 0.1620 0.2847 0.7304 0.070 Uiso 1 1 calc R U . . .
C103 C 0.5252(12) -0.0144(8) 0.6447(3) 0.091(5) Uani 1 1 d . . . . .
H103 H 0.5208 0.0130 0.6272 0.109 Uiso 1 1 calc R U . . .
C13 C 0.3305(11) 0.7707(9) 0.6383(4) 0.087(5) Uani 1 1 d . . . . .
H13 H 0.3026 0.8219 0.6360 0.104 Uiso 1 1 calc R U . . .
C105 C 0.0315(9) 0.5736(8) 0.6038(4) 0.077(4) Uani 1 1 d . . . . .
H105 H -0.0126 0.6133 0.6043 0.093 Uiso 1 1 calc R U . . .
C53 C -0.3379(11) 0.7200(14) 0.7275(3) 0.093(6) Uani 1 1 d . . . . .
H53 H -0.3651 0.7718 0.7263 0.112 Uiso 1 1 calc R U . . .
C107 C 0.6847(9) 0.9452(7) 0.5167(3) 0.058(3) Uani 1 1 d . . . . .
C27 C 0.6787(8) 0.5769(8) 0.5953(3) 0.056(3) Uani 1 1 d . . . . .
H27 H 0.6878 0.5526 0.5775 0.068 Uiso 1 1 calc R U . . .
C109 C -0.0625(11) 0.7309(9) 0.6721(3) 0.090(5) Uani 1 1 d . . . . .
H109 H -0.0762 0.6874 0.6597 0.108 Uiso 1 1 calc R U . . .
C55 C 0.3547(9) -0.0163(8) 0.5665(4) 0.089(5) Uani 1 1 d . . . . .
H55 H 0.3416 -0.0719 0.5625 0.106 Uiso 1 1 calc R U . . .
C111 C 0.7591(10) 0.9794(9) 0.5079(3) 0.074(4) Uani 1 1 d . . . . .
H111 H 0.8088 0.9463 0.5080 0.089 Uiso 1 1 calc R U . . .
C7 C 0.7663(10) 1.0600(8) 0.4990(3) 0.066(4) Uani 1 1 d . . . . .
H7 H 0.8201 1.0808 0.4934 0.079 Uiso 1 1 calc R U . . .
C113 C 0.2134(10) -0.0475(8) 0.6769(4) 0.082(5) Uani 1 1 d . . . . .
H113 H 0.1913 -0.0925 0.6872 0.099 Uiso 1 1 calc R U . . .
C57 C 0.3875(9) 0.7615(9) 0.6583(4) 0.089(5) Uani 1 1 d . . . . .
H57 H 0.4004 0.8061 0.6704 0.107 Uiso 1 1 calc R U . . .
C115 C 0.0890(9) 0.5999(8) 0.7653(3) 0.073(4) Uani 1 1 d . . . . .
H115 H 0.1490 0.6018 0.7633 0.088 Uiso 1 1 calc R U . . .
C29 C 0.8337(10) 0.7816(12) 0.5327(3) 0.102(6) Uani 1 1 d . . . . .
H29 H 0.8315 0.7617 0.5140 0.123 Uiso 1 1 calc R U . . .
C117 C 0.8456(8) 0.8335(8) 0.5859(3) 0.065(3) Uani 1 1 d . . . . .
H117 H 0.8494 0.8537 0.6046 0.078 Uiso 1 1 calc R U . . .
B1 B 0.6801(9) 0.8460(8) 0.5239(3) 0.048(3) Uani 1 1 d . . . . .
C59 C 0.2907(9) 0.0412(8) 0.5675(4) 0.087(5) Uani 1 1 d . . . . .
H59 H 0.2336 0.0271 0.5631 0.104 Uiso 1 1 calc R U . . .
B2 B -0.1059(9) 0.6312(8) 0.7158(3) 0.047(3) Uani 1 1 d . . . . .
C119 C 0.5598(14) -0.0905(9) 0.6458(3) 0.108(7) Uani 1 1 d . . . . .
H119 H 0.5779 -0.1165 0.6290 0.130 Uiso 1 1 calc R U . . .
C15 C 0.9123(10) 0.7888(10) 0.5753(4) 0.093(5) Uani 1 1 d . . . . .
H15 H 0.9598 0.7741 0.5865 0.111 Uiso 1 1 calc R U . . .
C121 C 0.2721(8) 0.0857(8) 0.6484(3) 0.067(4) Uani 1 1 d . . . . .
H121 H 0.2901 0.1323 0.6380 0.080 Uiso 1 1 calc R U . . .
C61 C -0.0423(9) 0.7832(7) 0.7182(3) 0.067(3) Uani 1 1 d . . . . .
H61 H -0.0415 0.7749 0.7379 0.080 Uiso 1 1 calc R U . . .
C123 C 0.0556(9) 0.5835(8) 0.7910(3) 0.073(4) Uani 1 1 d . . . . .
H123 H 0.0913 0.5739 0.8067 0.088 Uiso 1 1 calc R U . . .
C31 C 0.5421(9) -0.0935(8) 0.6947(4) 0.082(5) Uani 1 1 d . . . . .
H31 H 0.5494 -0.1206 0.7121 0.098 Uiso 1 1 calc R U . . .
C125 C 0.9069(12) 0.7671(15) 0.5482(4) 0.142(10) Uani 1 1 d . . . . .
H125 H 0.9541 0.7412 0.5395 0.171 Uiso 1 1 calc R U . . .
C63 C -0.0154(12) 0.8584(9) 0.7082(4) 0.102(6) Uani 1 1 d . . . . .
H63 H 0.0005 0.9007 0.7208 0.122 Uiso 1 1 calc R U . . .
C127 C 0.1679(8) 0.4075(8) 0.7234(3) 0.061(3) Uani 1 1 d . . . . .
H127 H 0.1203 0.4224 0.7345 0.073 Uiso 1 1 calc R U . . .
C2 C -0.0347(14) 0.8055(11) 0.6607(4) 0.130(8) Uani 1 1 d . . . . .
H2 H -0.0308 0.8128 0.6410 0.156 Uiso 1 1 calc R U . . .
C129 C 0.2078(11) 0.0355(12) 0.6378(4) 0.097(5) Uani 1 1 d . . . . .
H129 H 0.1816 0.0485 0.6204 0.117 Uiso 1 1 calc R U . . .
C65 C -0.0123(14) 0.8709(10) 0.6797(4) 0.116(7) Uani 1 1 d . . . . .
H65 H 0.0046 0.9226 0.6725 0.139 Uiso 1 1 calc R U . . .
C131 C 0.1828(11) -0.0305(11) 0.6520(4) 0.090(5) Uani 1 1 d . . . . .
H131 H 0.1419 -0.0661 0.6438 0.108 Uiso 1 1 calc R U . . .

loop_
_atom_site_aniso_label
_atom_site_aniso_U_11
_atom_site_aniso_U_22
_atom_site_aniso_U_33
_atom_site_aniso_U_23
_atom_site_aniso_U_13
_atom_site_aniso_U_12
Dy2 0.0361(2) 0.0356(2) 0.0340(2) -0.0028(2) -0.0004(2) -0.0008(2)
Dy1 0.0375(3) 0.0374(2) 0.0331(2) -0.0010(2) 0.0002(2) -0.0015(2)
Cl2 0.072(2) 0.0600(17) 0.0359(14) -0.0076(12) -0.0055(13) -0.0086(15)
Cl1 0.061(2) 0.092(2) 0.0393(15) -0.0080(15) 0.0012(13) -0.0068(16)
O1 0.035(4) 0.048(4) 0.032(4) -0.006(3) 0.003(3) -0.011(3)
N12 0.024(4) 0.039(4) 0.041(5) 0.001(4) -0.003(3) 0.001(3)
N8 0.032(4) 0.029(4) 0.038(4) -0.007(4) 0.001(4) 0.004(3)
N4 0.041(5) 0.038(4) 0.034(5) -0.004(4) 0.002(4) -0.001(4)
O2 0.039(4) 0.053(4) 0.042(4) 0.000(3) -0.004(3) -0.014(3)
N5 0.049(5) 0.031(4) 0.044(5) 0.003(4) 0.000(5) 0.001(4)
N2 0.051(5) 0.041(5) 0.039(5) 0.002(4) 0.005(4) 0.000(4)
N1 0.046(5) 0.031(4) 0.036(4) 0.003(4) -0.002(4) -0.004(3)
N10 0.046(5) 0.029(4) 0.040(5) -0.003(3) 0.009(4) -0.001(4)
N6 0.030(4) 0.035(4) 0.050(5) -0.021(4) 0.002(4) -0.005(4)
C1 0.033(5) 0.040(5) 0.052(6) 0.000(5) 0.000(6) 0.006(4)
N11 0.038(5) 0.039(4) 0.035(4) 0.001(4) -0.004(4) 0.001(4)
N9 0.029(4) 0.036(4) 0.035(4) 0.003(4) 0.009(4) 0.003(3)
C4 0.053(7) 0.030(5) 0.038(5) 0.013(4) -0.002(5) -0.002(5)
C6 0.044(7) 0.053(7) 0.052(7) 0.001(5) -0.009(5) -0.006(6)
C8 0.032(5) 0.038(5) 0.050(7) 0.003(5) 0.009(5) 0.007(4)
C10 0.038(6) 0.041(6) 0.045(6) -0.001(5) 0.002(5) 0.002(5)
C12 0.038(6) 0.043(6) 0.050(7) 0.003(5) 0.009(5) -0.011(5)
C14 0.031(5) 0.044(6) 0.039(6) 0.001(4) 0.006(4) -0.001(4)
C16 0.046(6) 0.031(5) 0.040(6) 0.000(4) -0.004(5) 0.003(5)
C18 0.046(6) 0.036(5) 0.031(5) -0.006(4) 0.006(5) -0.002(4)
C20 0.032(5) 0.044(6) 0.045(6) 0.005(5) -0.009(5) 0.002(5)
N7 0.035(4) 0.029(4) 0.050(5) -0.004(4) -0.002(4) -0.002(3)
C22 0.037(5) 0.051(6) 0.037(5) -0.009(5) 0.006(4) 0.003(5)
C24 0.047(7) 0.061(8) 0.063(8) 0.003(6) -0.011(6) -0.002(6)
N3 0.046(5) 0.041(5) 0.041(5) -0.002(4) 0.002(4) 0.001(4)
C26 0.038(7) 0.048(6) 0.051(7) -0.008(5) -0.003(5) 0.002(5)
C28 0.043(6) 0.041(6) 0.038(6) -0.004(4) -0.002(5) 0.000(5)
C30 0.061(7) 0.034(5) 0.037(6) -0.002(4) -0.003(5) -0.006(5)
C32 0.048(7) 0.045(6) 0.055(7) 0.005(5) 0.011(6) 0.006(5)
C34 0.026(5) 0.052(6) 0.062(7) -0.003(5) -0.005(5) -0.006(5)
C36 0.039(6) 0.033(5) 0.044(6) -0.001(4) -0.009(5) 0.001(4)
C38 0.036(6) 0.054(6) 0.037(6) -0.002(5) -0.001(4) 0.001(5)
C40 0.032(6) 0.043(6) 0.051(6) 0.008(5) 0.004(5) 0.002(4)
C42 0.063(8) 0.046(6) 0.054(7) -0.013(5) 0.006(6) -0.001(6)
C44 0.050(7) 0.040(6) 0.041(6) -0.005(5) 0.012(5) 0.005(5)
C46 0.067(8) 0.055(7) 0.051(7) 0.001(6) 0.008(6) 0.010(6)
C48 0.058(7) 0.045(6) 0.043(6) -0.011(5) -0.005(6) 0.000(5)
C50 0.036(6) 0.029(5) 0.043(6) -0.001(4) -0.003(5) -0.007(4)
C52 0.043(6) 0.040(6) 0.043(6) 0.002(5) 0.009(5) 0.000(5)
C54 0.040(6) 0.062(8) 0.075(9) -0.006(6) -0.010(6) 0.007(6)
C56 0.031(5) 0.033(5) 0.049(6) -0.006(4) -0.012(5) -0.010(4)
C58 0.050(7) 0.031(5) 0.047(6) -0.005(5) 0.001(5) -0.009(5)
C60 0.037(6) 0.044(6) 0.042(6) -0.003(5) -0.006(5) -0.003(5)
C62 0.065(9) 0.070(9) 0.069(9) 0.008(7) -0.010(7) -0.007(7)
C64 0.038(6) 0.049(6) 0.066(8) 0.004(6) 0.000(6) 0.006(5)
C66 0.046(6) 0.038(5) 0.045(6) 0.003(5) -0.005(5) 0.001(5)
C68 0.028(5) 0.047(6) 0.078(8) -0.023(6) 0.000(5) 0.001(4)
C70 0.058(8) 0.053(7) 0.086(10) 0.005(7) 0.016(7) -0.006(6)
C72 0.049(7) 0.039(6) 0.058(7) 0.000(5) 0.000(6) -0.004(5)
C74 0.047(7) 0.049(6) 0.073(8) -0.013(6) -0.003(6) -0.001(6)
C76 0.064(8) 0.043(6) 0.053(7) 0.010(5) 0.011(6) 0.001(6)
C78 0.040(6) 0.036(6) 0.063(8) 0.007(5) -0.005(6) -0.005(5)
C80 0.036(7) 0.061(7) 0.088(10) 0.013(7) 0.004(6) -0.003(5)
C82 0.058(7) 0.049(7) 0.075(9) 0.023(6) 0.002(7) 0.010(6)
C84 0.041(6) 0.028(5) 0.067(8) -0.016(5) 0.002(5) 0.004(4)
C86 0.069(9) 0.039(6) 0.058(7) 0.011(5) -0.003(6) 0.001(6)
C88 0.048(7) 0.069(8) 0.070(8) -0.020(7) 0.014(6) -0.020(6)
C90 0.046(7) 0.048(6) 0.045(6) 0.002(5) 0.000(5) 0.003(5)
C92 0.043(7) 0.048(8) 0.097(10) 0.000(7) -0.011(7) -0.005(5)
C94 0.046(6) 0.044(6) 0.053(7) 0.001(5) -0.002(5) -0.002(5)
C96 0.036(6) 0.056(7) 0.071(8) -0.015(6) -0.001(6) -0.008(5)
C98 0.035(6) 0.051(6) 0.040(6) -0.006(5) -0.002(5) 0.000(5)
C100 0.060(8) 0.038(5) 0.051(6) 0.002(5) 0.009(6) -0.013(5)
C102 0.037(6) 0.057(7) 0.059(7) -0.003(6) 0.007(5) -0.003(5)
C104 0.067(8) 0.057(7) 0.057(8) 0.007(6) 0.006(6) -0.001(7)
C106 0.040(6) 0.079(8) 0.036(6) -0.011(5) -0.007(5) 0.011(6)
C108 0.042(6) 0.055(7) 0.049(7) 0.017(5) 0.013(5) 0.009(5)
C110 0.057(7) 0.046(6) 0.057(7) 0.004(6) 0.003(6) -0.004(6)
C112 0.072(9) 0.058(7) 0.059(8) 0.009(6) 0.003(7) -0.015(7)
C114 0.043(6) 0.060(7) 0.068(8) -0.012(7) 0.017(7) 0.000(5)
C116 0.038(6) 0.044(6) 0.049(7) -0.014(5) -0.001(5) 0.007(5)
C118 0.047(7) 0.051(6) 0.069(8) -0.004(6) -0.013(6) 0.000(5)
C120 0.058(7) 0.045(6) 0.057(8) 0.007(5) -0.010(6) 0.018(5)
C122 0.049(7) 0.070(8) 0.051(7) -0.010(6) -0.003(6) -0.004(6)
C124 0.060(8) 0.057(7) 0.047(7) 0.006(6) 0.000(6) -0.003(6)
C126 0.065(9) 0.051(7) 0.087(10) 0.000(7) -0.002(8) -0.016(7)
C128 0.053(7) 0.041(6) 0.074(8) -0.004(5) 0.011(7) -0.002(5)
C130 0.083(10) 0.055(7) 0.053(7) 0.003(6) 0.023(7) -0.011(7)
C132 0.088(9) 0.024(5) 0.048(7) -0.007(5) -0.014(6) 0.015(5)
C33 0.074(10) 0.095(11) 0.067(9) 0.021(9) 0.005(8) 0.034(9)
C67 0.032(6) 0.057(6) 0.059(7) 0.005(5) 0.003(5) 0.002(5)
C17 0.040(6) 0.052(6) 0.039(6) -0.013(5) 0.004(5) 0.000(5)
C69 0.057(8) 0.065(8) 0.061(8) 0.012(6) 0.001(6) -0.006(6)
C35 0.061(8) 0.056(7) 0.089(10) 0.004(8) -0.002(8) 0.018(6)
C71 0.043(6) 0.066(7) 0.071(9) 0.008(6) 0.004(6) -0.001(6)
C9 0.058(7) 0.030(5) 0.047(6) 0.000(4) 0.003(6) -0.011(5)
C73 0.075(9) 0.062(7) 0.054(8) -0.014(6) -0.008(7) 0.016(7)
C37 0.070(9) 0.066(8) 0.049(7) -0.005(6) 0.002(7) 0.023(7)
C75 0.077(10) 0.081(10) 0.051(8) 0.003(7) 0.006(7) 0.012(8)
C19 0.073(10) 0.125(13) 0.043(8) -0.017(8) 0.004(7) 0.000(10)
C77 0.055(7) 0.059(7) 0.063(8) -0.002(6) -0.003(6) -0.004(6)
C39 0.054(7) 0.060(7) 0.066(8) 0.022(6) 0.019(6) 0.017(6)
C79 0.042(7) 0.063(7) 0.068(8) -0.009(6) -0.004(6) -0.009(6)
C5 0.044(6) 0.056(7) 0.061(7) -0.005(6) 0.002(6) -0.001(6)
C81 0.061(8) 0.063(7) 0.060(8) -0.010(7) 0.010(6) 0.015(7)
C41 0.085(10) 0.075(9) 0.045(7) -0.007(6) 0.001(7) 0.030(8)
C83 0.058(9) 0.156(17) 0.049(8) 0.006(10) 0.003(7) 0.024(11)
C21 0.086(11) 0.105(12) 0.051(8) 0.014(8) -0.015(8) -0.026(10)
C85 0.046(7) 0.073(8) 0.057(8) -0.011(6) -0.002(6) -0.006(6)
C43 0.050(7) 0.080(9) 0.068(9) -0.016(8) -0.004(6) 0.003(7)
C87 0.050(7) 0.049(6) 0.062(8) -0.007(6) 0.005(6) -0.007(5)
C11 0.071(8) 0.048(7) 0.099(10) -0.019(6) -0.033(8) 0.020(6)
C89 0.039(6) 0.094(9) 0.059(8) -0.019(7) -0.008(6) -0.012(7)
C45 0.059(8) 0.047(6) 0.049(7) 0.002(5) 0.003(6) -0.016(6)
C91 0.071(8) 0.041(6) 0.063(8) -0.002(5) -0.004(7) -0.006(6)
C23 0.068(9) 0.062(8) 0.084(10) -0.001(7) 0.019(8) 0.007(7)
C93 0.052(7) 0.051(7) 0.064(8) 0.000(6) 0.004(6) -0.012(6)
C47 0.070(9) 0.052(7) 0.054(7) -0.013(6) 0.004(7) 0.005(6)
C95 0.060(9) 0.060(8) 0.113(13) 0.022(9) -0.027(9) 0.007(7)
C3 0.105(12) 0.040(7) 0.111(12) 0.004(8) 0.003(12) 0.006(7)
C97 0.042(7) 0.049(6) 0.089(9) -0.006(6) -0.001(6) -0.002(5)
C49 0.058(7) 0.051(6) 0.056(8) -0.007(6) -0.001(6) -0.012(5)
C99 0.064(8) 0.055(7) 0.055(7) -0.012(5) 0.003(6) 0.021(6)
C25 0.047(8) 0.060(7) 0.106(12) 0.016(8) -0.010(8) 0.005(6)
C101 0.114(13) 0.071(9) 0.053(8) -0.026(7) -0.011(8) 0.015(9)
C51 0.042(6) 0.078(9) 0.055(7) 0.008(6) 0.011(5) 0.008(6)
C103 0.154(17) 0.050(8) 0.069(9) -0.002(7) 0.000(10) 0.024(9)
C13 0.094(13) 0.065(9) 0.103(13) 0.008(9) 0.024(11) 0.027(9)
C105 0.051(8) 0.059(8) 0.122(13) 0.004(8) 0.009(9) 0.018(7)
C53 0.076(11) 0.154(18) 0.050(9) 0.012(10) 0.005(8) 0.034(12)
C107 0.070(9) 0.057(7) 0.048(7) 0.004(6) 0.002(6) -0.008(7)
C27 0.049(7) 0.071(8) 0.049(7) 0.000(6) -0.002(6) -0.002(6)
C109 0.121(14) 0.070(9) 0.079(10) 0.010(8) 0.004(11) -0.014(9)
C55 0.051(8) 0.047(7) 0.168(17) -0.038(9) 0.021(9) 0.004(6)
C111 0.089(11) 0.082(10) 0.052(8) 0.000(7) 0.025(8) -0.014(8)
C7 0.076(10) 0.070(9) 0.051(8) 0.007(6) 0.006(7) -0.024(8)
C113 0.082(11) 0.061(8) 0.105(13) 0.003(8) 0.003(10) -0.031(8)
C57 0.056(9) 0.075(10) 0.137(16) -0.024(10) -0.010(10) 0.018(8)
C115 0.058(9) 0.087(10) 0.075(10) -0.026(8) -0.005(8) -0.005(7)
C29 0.072(10) 0.153(16) 0.082(11) -0.051(11) -0.019(8) 0.037(11)
C117 0.072(9) 0.067(7) 0.055(7) 0.008(7) -0.010(7) -0.018(7)
B1 0.049(8) 0.043(7) 0.051(8) 0.004(6) 0.003(6) -0.002(6)
C59 0.057(8) 0.055(8) 0.149(15) -0.049(9) 0.006(9) -0.018(7)
B2 0.051(8) 0.047(7) 0.044(7) 0.000(6) 0.010(6) 0.004(6)
C119 0.19(2) 0.076(10) 0.062(10) -0.005(8) -0.007(12) 0.036(12)
C15 0.083(11) 0.101(11) 0.094(12) -0.013(10) -0.031(9) 0.026(10)
C121 0.057(8) 0.070(8) 0.074(9) -0.005(7) -0.018(7) -0.019(7)
C61 0.067(8) 0.046(7) 0.087(9) -0.009(6) 0.010(8) -0.014(6)
C123 0.076(11) 0.070(8) 0.073(9) -0.028(7) -0.023(8) 0.003(7)
C31 0.065(9) 0.062(8) 0.119(13) 0.032(9) 0.008(9) 0.011(7)
C125 0.081(13) 0.21(2) 0.132(17) -0.087(17) -0.042(12) 0.070(14)
C63 0.127(16) 0.055(8) 0.123(15) -0.014(9) 0.038(13) -0.022(9)
C127 0.046(7) 0.076(9) 0.060(8) 0.008(7) 0.008(6) 0.020(6)
C2 0.18(2) 0.087(12) 0.123(15) 0.052(11) -0.038(14) -0.059(14)
C129 0.083(12) 0.115(14) 0.094(13) -0.012(11) -0.027(10) -0.010(11)
C65 0.152(19) 0.069(10) 0.126(17) 0.027(11) -0.026(14) -0.034(11)
C131 0.083(11) 0.095(12) 0.092(13) -0.029(10) -0.001(10) -0.038(10)

loop_
_atom_type_symbol
_atom_type_description
_atom_type_scat_dispersion_real
_atom_type_scat_dispersion_imag
_atom_type_scat_source
B B 0.0013 0.0007 'International Tables Vol C Tables 4.2.6.8 and 6.1.1.4'
C C 0.0033 0.0016 'International Tables Vol C Tables 4.2.6.8 and 6.1.1.4'
Cl Cl 0.1484 0.1585 'International Tables Vol C Tables 4.2.6.8 and 6.1.1.4'
Dy Dy -0.1892 4.4098 'International Tables Vol C Tables 4.2.6.8 and 6.1.1.4'
H H 0.0000 0.0000 'International Tables Vol C Tables 4.2.6.8 and 6.1.1.4'
N N 0.0061 0.0033 'International Tables Vol C Tables 4.2.6.8 and 6.1.1.4'
O O 0.0106 0.0060 'International Tables Vol C Tables 4.2.6.8 and 6.1.1.4'

loop_
_geom_angle_atom_site_label_1
_geom_angle_atom_site_label_2
_geom_angle_atom_site_label_3
_geom_angle
_geom_angle_site_symmetry_1
_geom_angle_site_symmetry_3
_geom_angle_publ_flag
Cl2 Dy2 N10 77.70(18) . . ?
Cl2 Dy2 N11 79.93(18) . . ?
O1 Dy2 Cl2 161.58(18) . . ?
O1 Dy2 N12 81.1(2) . . ?
O1 Dy2 N8 115.8(2) . . ?
O1 Dy2 N10 89.7(2) . . ?
O1 Dy2 N11 82.2(2) . . ?
O1 Dy2 N9 91.5(2) . . ?
O1 Dy2 N7 116.6(3) . . ?
N12 Dy2 Cl2 93.76(18) . . ?
N12 Dy2 N8 120.9(2) . . ?
N12 Dy2 N10 120.7(3) . . ?
N12 Dy2 N11 59.7(2) . . ?
N12 Dy2 N9 172.3(3) . . ?
N8 Dy2 Cl2 82.05(19) . . ?
N8 Dy2 N10 115.8(3) . . ?
N8 Dy2 N11 161.9(2) . . ?
O2 Dy2 Cl2 158.22(18) . . ?
O2 Dy2 O1 40.1(2) . . ?
O2 Dy2 N12 89.7(2) . . ?
O2 Dy2 N8 77.7(2) . . ?
O2 Dy2 N10 118.6(2) . . ?
O2 Dy2 N11 119.9(2) . . ?
O2 Dy2 N9 83.3(3) . . ?
O2 Dy2 N7 87.9(3) . . ?
N10 Dy2 N11 61.0(3) . . ?
N9 Dy2 Cl2 93.88(19) . . ?
N9 Dy2 N8 60.9(2) . . ?
N9 Dy2 N10 60.7(2) . . ?
N9 Dy2 N11 121.4(2) . . ?
N7 Dy2 Cl2 75.1(2) . . ?
N7 Dy2 N12 61.2(2) . . ?
N7 Dy2 N8 60.7(2) . . ?
N7 Dy2 N10 152.8(3) . . ?
N7 Dy2 N11 112.9(2) . . ?
N7 Dy2 N9 121.5(2) . . ?
Cl1 Dy1 N2 84.7(2) . . ?
O1 Dy1 Cl1 158.09(18) . . ?
O1 Dy1 N4 82.8(2) . . ?
O1 Dy1 N5 76.5(3) . . ?
O1 Dy1 N2 116.8(3) . . ?
O1 Dy1 N1 94.6(2) . . ?
O1 Dy1 N6 92.1(2) . . ?
O1 Dy1 N3 119.0(3) . . ?
N4 Dy1 Cl1 90.16(19) . . ?
N4 Dy1 N5 61.0(3) . . ?
N4 Dy1 N2 119.8(3) . . ?
N4 Dy1 N1 176.8(3) . . ?
N4 Dy1 N3 60.8(3) . . ?
O2 Dy1 Cl1 161.54(19) . . ?
O2 Dy1 O1 40.1(2) . . ?
O2 Dy1 N4 91.7(3) . . ?
O2 Dy1 N5 114.9(3) . . ?
O2 Dy1 N2 78.5(3) . . ?
O2 Dy1 N1 85.1(3) . . ?
O2 Dy1 N6 120.1(2) . . ?
O2 Dy1 N3 90.8(3) . . ?
N5 Dy1 Cl1 81.9(2) . . ?
N5 Dy1 N2 166.6(3) . . ?
N5 Dy1 N1 120.3(3) . . ?
N5 Dy1 N3 116.2(3) . . ?
N1 Dy1 Cl1 92.93(19) . . ?
N1 Dy1 N2 59.8(3) . . ?
N6 Dy1 Cl1 73.90(18) . . ?
N6 Dy1 N4 121.3(3) . . ?
N6 Dy1 N5 60.9(3) . . ?
N6 Dy1 N2 114.5(3) . . ?
N6 Dy1 N1 60.6(2) . . ?
N6 Dy1 N3 148.0(3) . . ?
N3 Dy1 Cl1 74.2(2) . . ?
N3 Dy1 N2 60.1(3) . . ?
N3 Dy1 N1 119.3(3) . . ?
Dy2 O1 Dy1 138.5(3) . . ?
O2 O1 Dy2 69.9(3) . . ?
O2 O1 Dy1 68.6(3) . . ?
C1 N12 Dy2 121.7(6) . . ?
C1 N12 C28 120.5(8) . . ?
C28 N12 Dy2 117.0(6) . . ?
C14 N8 Dy2 123.8(5) . . ?
C68 N8 Dy2 121.0(6) . . ?
C68 N8 C14 114.6(8) . . ?
C18 N4 Dy1 117.1(6) . . ?
C32 N4 Dy1 123.2(7) . . ?
C32 N4 C18 119.6(9) . . ?
Dy1 O2 Dy2 141.2(3) . . ?
O1 O2 Dy2 70.0(3) . . ?
O1 O2 Dy1 71.3(3) . . ?
C36 N5 Dy1 123.5(6) . . ?
C78 N5 Dy1 122.4(7) . . ?
C78 N5 C36 113.5(8) . . ?
C12 N2 Dy1 121.3(7) . . ?
C12 N2 C58 113.0(9) . . ?
C58 N2 Dy1 124.4(6) . . ?
C4 N1 Dy1 121.7(7) . . ?
C4 N1 C9 120.2(8) . . ?
C9 N1 Dy1 118.0(6) . . ?
C16 N10 Dy2 121.5(6) . . ?
C30 N10 Dy2 121.7(7) . . ?
C30 N10 C16 116.3(8) . . ?
C10 N6 Dy1 121.3(6) . . ?
C10 N6 C60 116.9(8) . . ?
C60 N6 Dy1 120.4(6) . . ?
N12 C1 H1 120.9 . . ?
N12 C1 C56 118.2(9) . . ?
C56 C1 H1 120.9 . . ?
C52 N11 Dy2 119.9(7) . . ?
C52 N11 C98 117.5(8) . . ?
C98 N11 Dy2 122.1(6) . . ?
C50 N9 Dy2 118.2(5) . . ?
C116 N9 Dy2 123.4(7) . . ?
C116 N9 C50 118.3(8) . . ?
N1 C4 H4 120.5 . . ?
N1 C4 C10 118.9(9) . . ?
C10 C4 H4 120.5 . . ?
C20 C6 H6 119.7 . . ?
C20 C6 C62 120.5(12) . . ?
C62 C6 H6 119.7 . . ?
C46 C8 C50 120.6(10) . . ?
C64 C8 C46 117.1(10) . . ?
C64 C8 C50 122.3(10) . . ?
N6 C10 C4 115.5(9) . . ?
N6 C10 C24 123.2(10) . . ?
C24 C10 C4 121.3(10) . . ?
N2 C12 H12 120.6 . . ?
N2 C12 C38 118.9(9) . . ?
C38 C12 H12 120.6 . . ?
N8 C14 H14 107.2 . . ?
N8 C14 C44 113.7(8) . . ?
N8 C14 C50 109.5(7) . . ?
C44 C14 H14 107.2 . . ?
C44 C14 C50 111.7(8) . . ?
C50 C14 H14 107.2 . . ?
N10 C16 C52 116.2(8) . . ?
N10 C16 C100 123.1(10) . . ?
C100 C16 C52 120.7(10) . . ?
N4 C18 H18 106.6 . . ?
N4 C18 C36 108.1(8) . . ?
N4 C18 C40 115.1(8) . . ?
C36 C18 H18 106.6 . . ?
C40 C18 H18 106.6 . . ?
C40 C18 C36 113.3(8) . . ?
C6 C20 C28 117.9(10) . . ?
C6 C20 C120 118.3(10) . . ?
C120 C20 C28 123.8(9) . . ?
C56 N7 Dy2 121.8(6) . . ?
C56 N7 C84 116.2(8) . . ?
C84 N7 Dy2 120.8(6) . . ?
C48 C22 C96 119.7(10) . . ?
C48 C22 C98 120.9(9) . . ?
C96 C22 C98 119.4(9) . . ?
C10 C24 H24 120.1 . . ?
C10 C24 C54 119.9(11) . . ?
C54 C24 H24 120.1 . . ?
C38 N3 Dy1 120.9(7) . . ?
C108 N3 Dy1 119.8(7) . . ?
C108 N3 C38 117.7(9) . . ?
C42 C26 C89 116.0(11) . . ?
C42 C26 B2 125.2(10) . . ?
C89 C26 B2 118.8(10) . . ?
N12 C28 C20 116.9(8) . . ?
N12 C28 H28 107.6 . . ?
N12 C28 C98 103.7(8) . . ?
C20 C28 H28 107.6 . . ?
C20 C28 C98 113.0(8) . . ?
C98 C28 H28 107.6 . . ?
N10 C30 C86 124.7(11) . . ?
N10 C30 C116 115.9(9) . . ?
C86 C30 C116 119.4(10) . . ?
N4 C32 H32 120.8 . . ?
N4 C32 C108 118.3(10) . . ?
C108 C32 H32 120.8 . . ?
C54 C34 H34 121.1 . . ?
C54 C34 C60 117.9(10) . . ?
C60 C34 H34 121.1 . . ?
N5 C36 C18 108.7(8) . . ?
N5 C36 H36 108.0 . . ?
N5 C36 C66 112.1(8) . . ?
C18 C36 H36 108.0 . . ?
C66 C36 C18 112.0(8) . . ?
C66 C36 H36 108.0 . . ?
N3 C38 C12 116.0(9) . . ?
N3 C38 C51 123.2(10) . . ?
C51 C38 C12 120.8(10) . . ?
C37 C40 C18 118.6(10) . . ?
C11 C40 C18 123.9(10) . . ?
C11 C40 C37 117.3(10) . . ?
C26 C42 H42 118.7 . . ?
C26 C42 C73 122.7(12) . . ?
C73 C42 H42 118.7 . . ?
C124 C44 C14 120.1(10) . . ?
C67 C44 C14 121.1(10) . . ?
C67 C44 C124 118.7(11) . . ?
C8 C46 H46 119.0 . . ?
C8 C46 C23 122.1(12) . . ?
C23 C46 H46 119.0 . . ?
C22 C48 H48 119.5 . . ?
C22 C48 C49 121.0(11) . . ?
C49 C48 H48 119.5 . . ?
N9 C50 C8 117.9(8) . . ?
N9 C50 C14 107.8(8) . . ?
N9 C50 H50 106.5 . . ?
C8 C50 C14 111.1(8) . . ?
C8 C50 H50 106.5 . . ?
C14 C50 H50 106.5 . . ?
N11 C52 C16 120.5(9) . . ?
N11 C52 H52 119.7 . . ?
C16 C52 H52 119.7 . . ?
C24 C54 H54 120.6 . . ?
C34 C54 C24 118.7(11) . . ?
C34 C54 H54 120.6 . . ?
N7 C56 C1 115.7(8) . . ?
N7 C56 C97 125.2(9) . . ?
C97 C56 C1 119.1(9) . . ?
N2 C58 H58 108.8 . . ?
N2 C58 C9 108.6(8) . . ?
N2 C58 C87 113.4(9) . . ?
C9 C58 H58 108.8 . . ?
C87 C58 H58 108.8 . . ?
C87 C58 C9 108.2(8) . . ?
N6 C60 C34 123.2(10) . . ?
N6 C60 C78 115.6(9) . . ?
C34 C60 C78 121.0(10) . . ?
C6 C62 H62 120.5 . . ?
C95 C62 C6 118.9(13) . . ?
C95 C62 H62 120.5 . . ?
C8 C64 H64 119.4 . . ?
C8 C64 C25 121.3(12) . . ?
C25 C64 H64 119.4 . . ?
C72 C66 C36 120.1(10) . . ?
C45 C66 C36 121.0(9) . . ?
C45 C66 C72 118.8(10) . . ?
N8 C68 H68 120.6 . . ?
N8 C68 C84 118.8(9) . . ?
C84 C68 H68 120.6 . . ?
C80 C70 H70 119.7 . . ?
C80 C70 C130 120.5(12) . . ?
C130 C70 H70 119.7 . . ?
C66 C72 H72 120.5 . . ?
C66 C72 C92 119.0(11) . . ?
C92 C72 H72 120.5 . . ?
C118 C74 H74 119.9 . . ?
C128 C74 H74 119.9 . . ?
C128 C74 C118 120.2(12) . . ?
C86 C76 H76 121.1 . . ?
C86 C76 C100 117.7(10) . . ?
C100 C76 H76 121.1 . . ?
N5 C78 C60 118.4(9) . . ?
N5 C78 H78 120.8 . . ?
C60 C78 H78 120.8 . . ?
C70 C80 H80 120.1 . . ?
C70 C80 C67 119.8(12) . . ?
C67 C80 H80 120.1 . . ?
C132 C82 H82 120.7 . . ?
C132 C82 C31 118.6(13) . . ?
C31 C82 H82 120.7 . . ?
N7 C84 C68 115.9(8) . . ?
N7 C84 C59 123.8(10) . . ?
C59 C84 C68 120.3(11) . . ?
C30 C86 H86 120.6 . . ?
C76 C86 C30 118.7(11) . . ?
C76 C86 H86 120.6 . . ?
C96 C88 H88 119.8 . . ?
C79 C88 H88 119.8 . . ?
C79 C88 C96 120.3(11) . . ?
C94 C90 C118 116.0(10) . . ?
C94 C90 B1 126.5(10) . . ?
C118 C90 B1 117.4(10) . . ?
C72 C92 H92 119.5 . . ?
C69 C92 C72 121.0(12) . . ?
C69 C92 H92 119.5 . . ?
C90 C94 H94 117.7 . . ?
C71 C94 C90 124.6(11) . . ?
C71 C94 H94 117.7 . . ?
C22 C96 H96 120.5 . . ?
C88 C96 C22 119.0(10) . . ?
C88 C96 H96 120.5 . . ?
N11 C98 C22 115.1(8) . . ?
N11 C98 C28 104.4(8) . . ?
N11 C98 H98 107.4 . . ?
C22 C98 C28 114.8(9) . . ?
C22 C98 H98 107.4 . . ?
C28 C98 H98 107.4 . . ?
C16 C100 H100 120.3 . . ?
C76 C100 C16 119.4(11) . . ?
C76 C100 H100 120.3 . . ?
C93 C102 B1 122.6(10) . . ?
C29 C102 C93 113.7(11) . . ?
C29 C102 B1 123.5(11) . . ?
C110 C104 H104 117.7 . . ?
C110 C104 C75 124.5(13) . . ?
C75 C104 H104 117.7 . . ?
C41 C106 B2 124.0(12) . . ?
C85 C106 C41 114.7(11) . . ?
C85 C106 B2 121.3(11) . . ?
N3 C108 C32 115.8(9) . . ?
N3 C108 C39 123.1(10) . . ?
C39 C108 C32 121.1(10) . . ?
C104 C110 C77 115.5(12) . . ?
C104 C110 B1 125.0(11) . . ?
C77 C110 B1 119.4(11) . . ?
C101 C112 H112 120.1 . . ?
C107 C112 H112 120.1 . . ?
C107 C112 C101 119.8(13) . . ?
C122 C114 H114 119.5 . . ?
C17 C114 H114 119.5 . . ?
C17 C114 C122 121.1(11) . . ?
N9 C116 C30 117.6(9) . . ?
N9 C116 H116 121.2 . . ?
C30 C116 H116 121.2 . . ?
C74 C118 H118 119.7 . . ?
C90 C118 C74 120.7(11) . . ?
C90 C118 H118 119.7 . . ?
C20 C120 H120 119.4 . . ?
C35 C120 C20 121.2(12) . . ?
C35 C120 H120 119.4 . . ?
C114 C122 H122 119.3 . . ?
C47 C122 C114 121.3(12) . . ?
C47 C122 H122 119.3 . . ?
C44 C124 H124 119.8 . . ?
C130 C124 C44 120.3(12) . . ?
C130 C124 H124 119.8 . . ?
C87 C126 H126 119.6 . . ?
C87 C126 C113 120.7(14) . . ?
C113 C126 H126 119.6 . . ?
C74 C128 H128 119.9 . . ?
C74 C128 C71 120.2(12) . . ?
C71 C128 H128 119.9 . . ?
C70 C130 C124 119.9(12) . . ?
C70 C130 H130 120.0 . . ?
C124 C130 H130 120.0 . . ?
C82 C132 C9 122.0(10) . . ?
C82 C132 C103 119.2(10) . . ?
C103 C132 C9 118.8(10) . . ?
C37 C33 H33 120.3 . . ?
C13 C33 H33 120.3 . . ?
C13 C33 C37 119.5(14) . . ?
C44 C67 C80 120.6(11) . . ?
C44 C67 H67 119.7 . . ?
C80 C67 H67 119.7 . . ?
C114 C17 B2 119.2(10) . . ?
C5 C17 C114 116.1(10) . . ?
C5 C17 B2 124.6(10) . . ?
C92 C69 H69 120.0 . . ?
C92 C69 C27 120.0(12) . . ?
C27 C69 H69 120.0 . . ?
C120 C35 H35 119.7 . . ?
C95 C35 C120 120.6(14) . . ?
C95 C35 H35 119.7 . . ?
C94 C71 C128 118.2(11) . . ?
C94 C71 H71 120.9 . . ?
C128 C71 H71 120.9 . . ?
N1 C9 C58 106.5(8) . . ?
N1 C9 C132 115.6(9) . . ?
N1 C9 H9 107.8 . . ?
C58 C9 H9 107.8 . . ?
C132 C9 C58 111.2(9) . . ?
C132 C9 H9 107.8 . . ?
C42 C73 H73 120.3 . . ?
C42 C73 C123 119.3(13) . . ?
C123 C73 H73 120.3 . . ?
C40 C37 C33 121.3(13) . . ?
C40 C37 H37 119.4 . . ?
C33 C37 H37 119.4 . . ?
C104 C75 H75 120.8 . . ?
C43 C75 C104 118.4(13) . . ?
C43 C75 H75 120.8 . . ?
C83 C19 H19 119.6 . . ?
C85 C19 H19 119.6 . . ?
C85 C19 C83 120.8(16) . . ?
C110 C77 H77 118.6 . . ?
C110 C77 C81 122.7(12) . . ?
C81 C77 H77 118.6 . . ?
C108 C39 H39 120.5 . . ?
C108 C39 C127 119.1(11) . . ?
C127 C39 H39 120.5 . . ?
C88 C79 H79 119.2 . . ?
C49 C79 C88 121.5(11) . . ?
C49 C79 H79 119.2 . . ?
C17 C5 H5 119.5 . . ?
C99 C5 C17 121.0(11) . . ?
C99 C5 H5 119.5 . . ?
C77 C81 H81 120.0 . . ?
C77 C81 C43 120.0(13) . . ?
C43 C81 H81 120.0 . . ?
C106 C41 H41 118.7 . . ?
C53 C41 C106 122.5(16) . . ?
C53 C41 H41 118.7 . . ?
C19 C83 H83 121.1 . . ?
C53 C83 C19 117.9(15) . . ?
C53 C83 H83 121.1 . . ?
C101 C21 H21 120.5 . . ?
C7 C21 H21 120.5 . . ?
C7 C21 C101 118.9(15) . . ?
C106 C85 H85 119.0 . . ?
C19 C85 C106 122.0(14) . . ?
C19 C85 H85 119.0 . . ?
C75 C43 C81 118.7(13) . . ?
C75 C43 H43 120.6 . . ?
C81 C43 H43 120.6 . . ?
C126 C87 C58 122.6(12) . . ?
C126 C87 C121 117.0(12) . . ?
C121 C87 C58 120.3(11) . . ?
C40 C11 H11 119.6 . . ?
C40 C11 C57 120.8(12) . . ?
C57 C11 H11 119.6 . . ?
C26 C89 H89 119.2 . . ?
C115 C89 C26 121.5(13) . . ?
C115 C89 H89 119.2 . . ?
C66 C45 H45 119.7 . . ?
C66 C45 C27 120.7(11) . . ?
C27 C45 H45 119.7 . . ?
C109 C91 B2 124.8(11) . . ?
C109 C91 C61 114.9(11) . . ?
C61 C91 B2 120.2(11) . . ?
C46 C23 H23 120.7 . . ?
C105 C23 C46 118.5(13) . . ?
C105 C23 H23 120.7 . . ?
C102 C93 H93 119.1 . . ?
C117 C93 C102 121.8(12) . . ?
C117 C93 H93 119.1 . . ?
C122 C47 H47 121.2 . . ?
C99 C47 C122 117.5(11) . . ?
C99 C47 H47 121.2 . . ?
C62 C95 H95 119.8 . . ?
C35 C95 C62 120.4(13) . . ?
C35 C95 H95 119.8 . . ?
C119 C3 H3 120.2 . . ?
C31 C3 H3 120.2 . . ?
C31 C3 C119 119.6(13) . . ?
C56 C97 H97 121.5 . . ?
C55 C97 C56 117.0(11) . . ?
C55 C97 H97 121.5 . . ?
C48 C49 H49 120.8 . . ?
C79 C49 C48 118.4(11) . . ?
C79 C49 H49 120.8 . . ?
C5 C99 H99 118.6 . . ?
C47 C99 C5 122.9(11) . . ?
C47 C99 H99 118.6 . . ?
C64 C25 H25 119.7 . . ?
C105 C25 C64 120.6(13) . . ?
C105 C25 H25 119.7 . . ?
C112 C101 H101 119.9 . . ?
C21 C101 C112 120.2(15) . . ?
C21 C101 H101 119.9 . . ?
C38 C51 H51 120.7 . . ?
C127 C51 C38 118.5(12) . . ?
C127 C51 H51 120.7 . . ?
C132 C103 H103 119.5 . . ?
C119 C103 C132 120.9(13) . . ?
C119 C103 H103 119.5 . . ?
C33 C13 H13 119.8 . . ?
C57 C13 C33 120.5(14) . . ?
C57 C13 H13 119.8 . . ?
C23 C105 H105 119.8 . . ?
C25 C105 C23 120.3(13) . . ?
C25 C105 H105 119.8 . . ?
C41 C53 H53 119.1 . . ?
C83 C53 C41 121.9(18) . . ?
C83 C53 H53 119.1 . . ?
C112 C107 B1 122.6(11) . . ?
C111 C107 C112 117.0(12) . . ?
C111 C107 B1 120.1(13) . . ?
C69 C27 C45 120.5(12) . . ?
C69 C27 H27 119.8 . . ?
C45 C27 H27 119.8 . . ?
C91 C109 H109 118.6 . . ?
C2 C109 C91 122.7(15) . . ?
C2 C109 H109 118.6 . . ?
C97 C55 H55 120.0 . . ?
C97 C55 C59 120.1(12) . . ?
C59 C55 H55 120.0 . . ?
C107 C111 H111 118.3 . . ?
C107 C111 C7 123.5(15) . . ?
C7 C111 H111 118.3 . . ?
C21 C7 C111 120.4(14) . . ?
C21 C7 H7 119.8 . . ?
C111 C7 H7 119.8 . . ?
C126 C113 H113 119.9 . . ?
C131 C113 C126 120.2(14) . . ?
C131 C113 H113 119.9 . . ?
C11 C57 H57 119.7 . . ?
C13 C57 C11 120.6(15) . . ?
C13 C57 H57 119.7 . . ?
C89 C115 H115 118.7 . . ?
C123 C115 C89 122.5(14) . . ?
C123 C115 H115 118.7 . . ?
C102 C29 H29 118.1 . . ?
C102 C29 C125 123.7(15) . . ?
C125 C29 H29 118.1 . . ?
C93 C117 H117 118.8 . . ?
C15 C117 C93 122.5(13) . . ?
C15 C117 H117 118.8 . . ?
C102 B1 C90 113.2(9) . . ?
C102 B1 C110 111.6(10) . . ?
C102 B1 C107 107.4(10) . . ?
C110 B1 C90 104.3(9) . . ?
C110 B1 C107 108.3(10) . . ?
C107 B1 C90 112.1(10) . . ?
C84 C59 H59 121.2 . . ?
C55 C59 C84 117.6(13) . . ?
C55 C59 H59 121.2 . . ?
C26 B2 C106 111.9(9) . . ?
C26 B2 C17 110.0(9) . . ?
C26 B2 C91 108.7(10) . . ?
C106 B2 C91 109.2(10) . . ?
C17 B2 C106 106.5(10) . . ?
C17 B2 C91 110.6(9) . . ?
C3 C119 H119 119.8 . . ?
C103 C119 C3 120.4(15) . . ?
C103 C119 H119 119.8 . . ?
C117 C15 H15 121.7 . . ?
C125 C15 C117 116.6(15) . . ?
C125 C15 H15 121.7 . . ?
C87 C121 H121 120.1 . . ?
C87 C121 C129 119.9(14) . . ?
C129 C121 H121 120.1 . . ?
C91 C61 H61 117.6 . . ?
C63 C61 C91 124.8(14) . . ?
C63 C61 H61 117.6 . . ?
C73 C123 H123 121.0 . . ?
C115 C123 C73 117.9(13) . . ?
C115 C123 H123 121.0 . . ?
C82 C31 H31 119.4 . . ?
C3 C31 C82 121.3(14) . . ?
C3 C31 H31 119.4 . . ?
C29 C125 H125 119.3 . . ?
C15 C125 C29 121.4(17) . . ?
C15 C125 H125 119.3 . . ?
C61 C63 H63 120.6 . . ?
C65 C63 C61 118.8(16) . . ?
C65 C63 H63 120.6 . . ?
C39 C127 H127 120.8 . . ?
C51 C127 C39 118.3(11) . . ?
C51 C127 H127 120.8 . . ?
C109 C2 H2 120.8 . . ?
C109 C2 C65 118.4(17) . . ?
C65 C2 H2 120.8 . . ?
C121 C129 H129 119.7 . . ?
C131 C129 C121 120.5(16) . . ?
C131 C129 H129 119.7 . . ?
C63 C65 C2 120.1(15) . . ?
C63 C65 H65 119.9 . . ?
C2 C65 H65 119.9 . . ?
C113 C131 C129 121.5(15) . . ?
C113 C131 H131 119.3 . . ?
C129 C131 H131 119.3 . . ?

loop_
_geom_bond_atom_site_label_1
_geom_bond_atom_site_label_2
_geom_bond_distance
_geom_bond_site_symmetry_2
_geom_bond_publ_flag
Dy2 Cl2 2.640(3) . ?
Dy2 O1 2.255(6) . ?
Dy2 N12 2.624(7) . ?
Dy2 N8 2.637(8) . ?
Dy2 O2 2.255(7) . ?
Dy2 N10 2.648(7) . ?
Dy2 N11 2.684(8) . ?
Dy2 N9 2.629(7) . ?
Dy2 N7 2.621(7) . ?
Dy1 Cl1 2.663(3) . ?
Dy1 O1 2.274(6) . ?
Dy1 N4 2.621(8) . ?
Dy1 O2 2.236(7) . ?
Dy1 N5 2.633(8) . ?
Dy1 N2 2.664(9) . ?
Dy1 N1 2.648(7) . ?
Dy1 N6 2.620(8) . ?
Dy1 N3 2.640(9) . ?
O1 O2 1.546(9) . ?
N12 C1 1.285(12) . ?
N12 C28 1.477(12) . ?
N8 C14 1.490(11) . ?
N8 C68 1.273(12) . ?
N4 C18 1.473(12) . ?
N4 C32 1.234(13) . ?
N5 C36 1.498(12) . ?
N5 C78 1.259(13) . ?
N2 C12 1.267(13) . ?
N2 C58 1.488(13) . ?
N1 C4 1.275(13) . ?
N1 C9 1.489(12) . ?
N10 C16 1.341(13) . ?
N10 C30 1.325(13) . ?
N6 C10 1.345(13) . ?
N6 C60 1.350(13) . ?
C1 H1 0.9500 . ?
C1 C56 1.490(13) . ?
N11 C52 1.288(12) . ?
N11 C98 1.482(12) . ?
N9 C50 1.486(12) . ?
N9 C116 1.276(13) . ?
C4 H4 0.9500 . ?
C4 C10 1.456(14) . ?
C6 H6 0.9500 . ?
C6 C20 1.366(14) . ?
C6 C62 1.403(17) . ?
C8 C46 1.388(15) . ?
C8 C50 1.506(13) . ?
C8 C64 1.379(15) . ?
C10 C24 1.374(15) . ?
C12 H12 0.9500 . ?
C12 C38 1.457(15) . ?
C14 H14 1.0000 . ?
C14 C44 1.499(14) . ?
C14 C50 1.527(13) . ?
C16 C52 1.459(14) . ?
C16 C100 1.407(14) . ?
C18 H18 1.0000 . ?
C18 C36 1.550(14) . ?
C18 C40 1.525(13) . ?
C20 C28 1.517(14) . ?
C20 C120 1.389(15) . ?
N7 C56 1.318(12) . ?
N7 C84 1.322(13) . ?
C22 C48 1.360(14) . ?
C22 C96 1.401(14) . ?
C22 C98 1.525(14) . ?
C24 H24 0.9500 . ?
C24 C54 1.386(16) . ?
N3 C38 1.334(13) . ?
N3 C108 1.333(13) . ?
C26 C42 1.384(16) . ?
C26 C89 1.430(15) . ?
C26 B2 1.620(17) . ?
C28 H28 1.0000 . ?
C28 C98 1.541(14) . ?
C30 C86 1.412(15) . ?
C30 C116 1.497(15) . ?
C32 H32 0.9500 . ?
C32 C108 1.495(15) . ?
C34 H34 0.9500 . ?
C34 C54 1.382(16) . ?
C34 C60 1.414(14) . ?
C36 H36 1.0000 . ?
C36 C66 1.512(15) . ?
C38 C51 1.410(15) . ?
C40 C37 1.372(16) . ?
C40 C11 1.366(15) . ?
C42 H42 0.9500 . ?
C42 C73 1.397(17) . ?
C44 C124 1.399(15) . ?
C44 C67 1.382(15) . ?
C46 H46 0.9500 . ?
C46 C23 1.393(17) . ?
C48 H48 0.9500 . ?
C48 C49 1.408(16) . ?
C50 H50 1.0000 . ?
C52 H52 0.9500 . ?
C54 H54 0.9500 . ?
C56 C97 1.385(14) . ?
C58 H58 1.0000 . ?
C58 C9 1.540(15) . ?
C58 C87 1.531(15) . ?
C60 C78 1.478(14) . ?
C62 H62 0.9500 . ?
C62 C95 1.37(2) . ?
C64 H64 0.9500 . ?
C64 C25 1.383(16) . ?
C66 C72 1.395(15) . ?
C66 C45 1.384(15) . ?
C68 H68 0.9500 . ?
C68 C84 1.467(14) . ?
C70 H70 0.9500 . ?
C70 C80 1.365(18) . ?
C70 C130 1.383(18) . ?
C72 H72 0.9500 . ?
C72 C92 1.416(17) . ?
C74 H74 0.9500 . ?
C74 C118 1.430(17) . ?
C74 C128 1.364(16) . ?
C76 H76 0.9500 . ?
C76 C86 1.368(16) . ?
C76 C100 1.395(16) . ?
C78 H78 0.9500 . ?
C80 H80 0.9500 . ?
C80 C67 1.396(15) . ?
C82 H82 0.9500 . ?
C82 C132 1.376(16) . ?
C82 C31 1.404(17) . ?
C84 C59 1.386(15) . ?
C86 H86 0.9500 . ?
C88 H88 0.9500 . ?
C88 C96 1.387(15) . ?
C88 C79 1.366(16) . ?
C90 C94 1.390(14) . ?
C90 C118 1.399(15) . ?
C90 B1 1.674(17) . ?
C92 H92 0.9500 . ?
C92 C69 1.353(17) . ?
C94 H94 0.9500 . ?
C94 C71 1.375(15) . ?
C96 H96 0.9500 . ?
C98 H98 1.0000 . ?
C100 H100 0.9500 . ?
C102 C93 1.394(16) . ?
C102 C29 1.390(18) . ?
C102 B1 1.636(17) . ?
C104 H104 0.9500 . ?
C104 C110 1.366(16) . ?
C104 C75 1.410(17) . ?
C106 C41 1.399(16) . ?
C106 C85 1.383(17) . ?
C106 B2 1.662(17) . ?
C108 C39 1.394(16) . ?
C110 C77 1.388(16) . ?
C110 B1 1.640(17) . ?
C112 H112 0.9500 . ?
C112 C101 1.424(18) . ?
C112 C107 1.411(18) . ?
C114 H114 0.9500 . ?
C114 C122 1.420(16) . ?
C114 C17 1.411(16) . ?
C116 H116 0.9500 . ?
C118 H118 0.9500 . ?
C120 H120 0.9500 . ?
C120 C35 1.353(16) . ?
C122 H122 0.9500 . ?
C122 C47 1.376(17) . ?
C124 H124 0.9500 . ?
C124 C130 1.383(16) . ?
C126 H126 0.9500 . ?
C126 C87 1.380(17) . ?
C126 C113 1.399(19) . ?
C128 H128 0.9500 . ?
C128 C71 1.404(17) . ?
C130 H130 0.9500 . ?
C132 C9 1.538(13) . ?
C132 C103 1.384(17) . ?
C33 H33 0.9500 . ?
C33 C37 1.389(18) . ?
C33 C13 1.36(2) . ?
C67 H67 0.9500 . ?
C17 C5 1.411(15) . ?
C17 B2 1.642(16) . ?
C69 H69 0.9500 . ?
C69 C27 1.369(17) . ?
C35 H35 0.9500 . ?
C35 C95 1.35(2) . ?
C71 H71 0.9500 . ?
C9 H9 1.0000 . ?
C73 H73 0.9500 . ?
C73 C123 1.429(19) . ?
C37 H37 0.9500 . ?
C75 H75 0.9500 . ?
C75 C43 1.387(19) . ?
C19 H19 0.9500 . ?
C19 C83 1.39(2) . ?
C19 C85 1.367(19) . ?
C77 H77 0.9500 . ?
C77 C81 1.393(17) . ?
C39 H39 0.9500 . ?
C39 C127 1.395(17) . ?
C79 H79 0.9500 . ?
C79 C49 1.364(16) . ?
C5 H5 0.9500 . ?
C5 C99 1.391(15) . ?
C81 H81 0.9500 . ?
C81 C43 1.398(18) . ?
C41 H41 0.9500 . ?
C41 C53 1.36(2) . ?
C83 H83 0.9500 . ?
C83 C53 1.32(2) . ?
C21 H21 0.9500 . ?
C21 C101 1.40(2) . ?
C21 C7 1.36(2) . ?
C85 H85 0.9500 . ?
C43 H43 0.9500 . ?
C87 C121 1.394(18) . ?
C11 H11 0.9500 . ?
C11 C57 1.399(18) . ?
C89 H89 0.9500 . ?
C89 C115 1.365(18) . ?
C45 H45 0.9500 . ?
C45 C27 1.390(16) . ?
C91 C109 1.409(18) . ?
C91 B2 1.673(17) . ?
C91 C61 1.414(16) . ?
C23 H23 0.9500 . ?
C23 C105 1.38(2) . ?
C93 H93 0.9500 . ?
C93 C117 1.388(17) . ?
C47 H47 0.9500 . ?
C47 C99 1.375(16) . ?
C95 H95 0.9500 . ?
C3 H3 0.9500 . ?
C3 C119 1.37(2) . ?
C3 C31 1.35(2) . ?
C97 H97 0.9500 . ?
C97 C55 1.358(18) . ?
C49 H49 0.9500 . ?
C99 H99 0.9500 . ?
C25 H25 0.9500 . ?
C25 C105 1.36(2) . ?
C101 H101 0.9500 . ?
C51 H51 0.9500 . ?
C51 C127 1.379(17) . ?
C103 H103 0.9500 . ?
C103 C119 1.36(2) . ?
C13 H13 0.9500 . ?
C13 C57 1.32(2) . ?
C105 H105 0.9500 . ?
C53 H53 0.9500 . ?
C107 C111 1.362(18) . ?
C107 B1 1.658(17) . ?
C27 H27 0.9500 . ?
C109 H109 0.9500 . ?
C109 C2 1.40(2) . ?
C55 H55 0.9500 . ?
C55 C59 1.378(18) . ?
C111 H111 0.9500 . ?
C111 C7 1.389(18) . ?
C7 H7 0.9500 . ?
C113 H113 0.9500 . ?
C113 C131 1.31(2) . ?
C57 H57 0.9500 . ?
C115 H115 0.9500 . ?
C115 C123 1.361(19) . ?
C29 H29 0.9500 . ?
C29 C125 1.39(2) . ?
C117 H117 0.9500 . ?
C117 C15 1.376(19) . ?
C59 H59 0.9500 . ?
C119 H119 0.9500 . ?
C15 H15 0.9500 . ?
C15 C125 1.34(2) . ?
C121 H121 0.9500 . ?
C121 C129 1.40(2) . ?
C61 H61 0.9500 . ?
C61 C63 1.382(19) . ?
C123 H123 0.9500 . ?
C31 H31 0.9500 . ?
C125 H125 0.9500 . ?
C63 H63 0.9500 . ?
C63 C65 1.38(2) . ?
C127 H127 0.9500 . ?
C2 H2 0.9500 . ?
C2 C65 1.44(2) . ?
C129 H129 0.9500 . ?
C129 C131 1.33(2) . ?
C65 H65 0.9500 . ?
C131 H131 0.9500 . ?

loop_
_geom_torsion_atom_site_label_1
_geom_torsion_atom_site_label_2
_geom_torsion_atom_site_label_3
_geom_torsion_atom_site_label_4
_geom_torsion
_geom_torsion_site_symmetry_1
_geom_torsion_site_symmetry_2
_geom_torsion_site_symmetry_3
_geom_torsion_site_symmetry_4
_geom_torsion_publ_flag
Dy2 O1 O2 Dy1 178.2(3) . . . . ?
Dy2 N12 C1 C56 -7.1(13) . . . . ?
Dy2 N12 C28 C20 173.0(6) . . . . ?
Dy2 N12 C28 C98 -62.0(8) . . . . ?
Dy2 N8 C14 C44 -141.7(7) . . . . ?
Dy2 N8 C14 C50 -16.1(10) . . . . ?
Dy2 N8 C68 C84 10.3(15) . . . . ?
Dy2 N10 C16 C52 -7.2(12) . . . . ?
Dy2 N10 C16 C100 173.2(7) . . . . ?
Dy2 N10 C30 C86 -173.0(8) . . . . ?
Dy2 N10 C30 C116 7.7(12) . . . . ?
Dy2 N11 C52 C16 7.6(13) . . . . ?
Dy2 N11 C98 C22 -160.7(6) . . . . ?
Dy2 N11 C98 C28 -34.0(9) . . . . ?
Dy2 N9 C50 C8 -178.5(7) . . . . ?
Dy2 N9 C50 C14 -51.9(9) . . . . ?
Dy2 N9 C116 C30 -5.8(13) . . . . ?
Dy2 N7 C56 C1 11.1(12) . . . . ?
Dy2 N7 C56 C97 -167.1(9) . . . . ?
Dy2 N7 C84 C68 -16.0(14) . . . . ?
Dy2 N7 C84 C59 166.2(11) . . . . ?
Dy1 O1 O2 Dy2 -178.2(3) . . . . ?
Dy1 N4 C18 C36 -54.5(8) . . . . ?
Dy1 N4 C18 C40 177.7(6) . . . . ?
Dy1 N4 C32 C108 -8.2(15) . . . . ?
Dy1 N5 C36 C18 -11.7(10) . . . . ?
Dy1 N5 C36 C66 -136.0(7) . . . . ?
Dy1 N5 C78 C60 7.9(14) . . . . ?
Dy1 N2 C12 C38 11.9(14) . . . . ?
Dy1 N2 C58 C9 -15.8(12) . . . . ?
Dy1 N2 C58 C87 -136.2(8) . . . . ?
Dy1 N1 C4 C10 -6.2(13) . . . . ?
Dy1 N1 C9 C58 -55.5(9) . . . . ?
Dy1 N1 C9 C132 -179.5(7) . . . . ?
Dy1 N6 C10 C4 15.3(12) . . . . ?
Dy1 N6 C10 C24 -166.3(9) . . . . ?
Dy1 N6 C60 C34 169.9(8) . . . . ?
Dy1 N6 C60 C78 -15.3(12) . . . . ?
Dy1 N3 C38 C12 -15.2(12) . . . . ?
Dy1 N3 C38 C51 164.1(8) . . . . ?
Dy1 N3 C108 C32 14.0(13) . . . . ?
Dy1 N3 C108 C39 -164.0(10) . . . . ?
N12 C1 C56 N7 -2.6(15) . . . . ?
N12 C1 C56 C97 175.7(10) . . . . ?
N12 C28 C98 N11 57.0(9) . . . . ?
N12 C28 C98 C22 -176.1(8) . . . . ?
N8 C14 C44 C124 68.2(12) . . . . ?
N8 C14 C44 C67 -109.5(11) . . . . ?
N8 C14 C50 N9 40.8(10) . . . . ?
N8 C14 C50 C8 171.4(8) . . . . ?
N8 C68 C84 N7 3.7(17) . . . . ?
N8 C68 C84 C59 -178.5(13) . . . . ?
N4 C18 C36 N5 40.0(10) . . . . ?
N4 C18 C36 C66 164.4(8) . . . . ?
N4 C18 C40 C37 -83.0(12) . . . . ?
N4 C18 C40 C11 92.3(13) . . . . ?
N4 C32 C108 N3 -4.1(17) . . . . ?
N4 C32 C108 C39 173.9(12) . . . . ?
N5 C36 C66 C72 -118.0(10) . . . . ?
N5 C36 C66 C45 59.1(13) . . . . ?
N2 C12 C38 N3 2.1(15) . . . . ?
N2 C12 C38 C51 -177.2(10) . . . . ?
N2 C58 C9 N1 42.4(11) . . . . ?
N2 C58 C9 C132 169.1(9) . . . . ?
N2 C58 C87 C126 -125.8(12) . . . . ?
N2 C58 C87 C121 53.1(15) . . . . ?
N1 C4 C10 N6 -5.8(14) . . . . ?
N1 C4 C10 C24 175.7(10) . . . . ?
N10 C16 C52 N11 -0.4(15) . . . . ?
N10 C16 C100 C76 0.2(16) . . . . ?
N10 C30 C86 C76 -0.5(18) . . . . ?
N10 C30 C116 N9 -1.4(14) . . . . ?
N6 C10 C24 C54 -2.0(18) . . . . ?
N6 C60 C78 N5 4.9(16) . . . . ?
C1 N12 C28 C20 -16.7(14) . . . . ?
C1 N12 C28 C98 108.4(10) . . . . ?
C1 C56 C97 C55 -179.5(13) . . . . ?
C4 N1 C9 C58 121.1(10) . . . . ?
C4 N1 C9 C132 -2.9(14) . . . . ?
C4 C10 C24 C54 176.4(11) . . . . ?
C6 C20 C28 N12 -104.6(11) . . . . ?
C6 C20 C28 C98 135.1(10) . . . . ?
C6 C20 C120 C35 0.1(18) . . . . ?
C6 C62 C95 C35 2(2) . . . . ?
C8 C46 C23 C105 -4(2) . . . . ?
C8 C64 C25 C105 0.8(18) . . . . ?
C10 N6 C60 C34 2.8(15) . . . . ?
C10 N6 C60 C78 177.6(10) . . . . ?
C10 C24 C54 C34 -0.3(19) . . . . ?
C12 N2 C58 C9 177.0(9) . . . . ?
C12 N2 C58 C87 56.7(13) . . . . ?
C12 C38 C51 C127 179.8(11) . . . . ?
C14 N8 C68 C84 -178.3(9) . . . . ?
C14 C44 C124 C130 -177.5(10) . . . . ?
C14 C44 C67 C80 178.4(10) . . . . ?
C16 N10 C30 C86 -0.6(15) . . . . ?
C16 N10 C30 C116 -179.9(9) . . . . ?
C18 N4 C32 C108 175.4(9) . . . . ?
C18 C36 C66 C72 119.6(10) . . . . ?
C18 C36 C66 C45 -63.3(13) . . . . ?
C18 C40 C37 C33 177.8(12) . . . . ?
C18 C40 C11 C57 -176.8(12) . . . . ?
C20 C6 C62 C95 0.3(19) . . . . ?
C20 C28 C98 N11 -175.4(8) . . . . ?
C20 C28 C98 C22 -48.5(12) . . . . ?
C20 C120 C35 C95 2(2) . . . . ?
N7 C56 C97 C55 -1(2) . . . . ?
N7 C84 C59 C55 3(2) . . . . ?
C22 C48 C49 C79 0.7(18) . . . . ?
N3 C38 C51 C127 0.6(17) . . . . ?
N3 C108 C39 C127 -1(2) . . . . ?
C26 C42 C73 C123 0.1(18) . . . . ?
C26 C89 C115 C123 2(2) . . . . ?
C28 N12 C1 C56 -177.0(9) . . . . ?
C28 C20 C120 C35 -178.7(11) . . . . ?
C30 N10 C16 C52 -179.6(9) . . . . ?
C30 N10 C16 C100 0.8(15) . . . . ?
C32 N4 C18 C36 122.2(10) . . . . ?
C32 N4 C18 C40 -5.6(14) . . . . ?
C32 C108 C39 C127 -179.0(12) . . . . ?
C34 C60 C78 N5 179.9(11) . . . . ?
C36 N5 C78 C60 179.3(9) . . . . ?
C36 C18 C40 C37 151.9(10) . . . . ?
C36 C18 C40 C11 -32.9(15) . . . . ?
C36 C66 C72 C92 178.7(10) . . . . ?
C36 C66 C45 C27 -178.9(10) . . . . ?
C38 N3 C108 C32 180.0(10) . . . . ?
C38 N3 C108 C39 2.0(17) . . . . ?
C38 C51 C127 C39 0.3(18) . . . . ?
C40 C18 C36 N5 168.8(8) . . . . ?
C40 C18 C36 C66 -66.8(11) . . . . ?
C40 C11 C57 C13 0(3) . . . . ?
C42 C26 C89 C115 -2.3(17) . . . . ?
C42 C26 B2 C106 9.2(15) . . . . ?
C42 C26 B2 C17 -109.0(12) . . . . ?
C42 C26 B2 C91 129.8(11) . . . . ?
C42 C73 C123 C115 -0.7(19) . . . . ?
C44 C14 C50 N9 167.6(8) . . . . ?
C44 C14 C50 C8 -61.8(11) . . . . ?
C44 C124 C130 C70 -0.6(18) . . . . ?
C46 C8 C50 N9 -115.4(12) . . . . ?
C46 C8 C50 C14 119.5(11) . . . . ?
C46 C8 C64 C25 -1.9(16) . . . . ?
C46 C23 C105 C25 3(2) . . . . ?
C48 C22 C96 C88 -1.2(18) . . . . ?
C48 C22 C98 N11 61.7(13) . . . . ?
C48 C22 C98 C28 -59.6(13) . . . . ?
C50 N9 C116 C30 177.2(8) . . . . ?
C50 C8 C46 C23 -175.5(11) . . . . ?
C50 C8 C64 C25 177.3(10) . . . . ?
C50 C14 C44 C124 -56.3(12) . . . . ?
C50 C14 C44 C67 126.0(10) . . . . ?
C52 N11 C98 C22 28.2(13) . . . . ?
C52 N11 C98 C28 154.9(9) . . . . ?
C52 C16 C100 C76 -179.4(10) . . . . ?
C54 C34 C60 N6 -5.0(17) . . . . ?
C54 C34 C60 C78 -179.5(11) . . . . ?
C56 N7 C84 C68 176.1(10) . . . . ?
C56 N7 C84 C59 -1.7(18) . . . . ?
C56 C97 C55 C59 3(2) . . . . ?
C58 N2 C12 C38 179.4(9) . . . . ?
C58 C87 C121 C129 179.0(13) . . . . ?
C60 N6 C10 C4 -177.7(9) . . . . ?
C60 N6 C10 C24 0.7(15) . . . . ?
C60 C34 C54 C24 3.6(18) . . . . ?
C62 C6 C20 C28 177.6(10) . . . . ?
C62 C6 C20 C120 -1.3(17) . . . . ?
C64 C8 C46 C23 3.6(18) . . . . ?
C64 C8 C50 N9 65.5(13) . . . . ?
C64 C8 C50 C14 -59.6(13) . . . . ?
C64 C25 C105 C23 -1(2) . . . . ?
C66 C72 C92 C69 -1.3(17) . . . . ?
C66 C45 C27 C69 1.6(18) . . . . ?
C68 N8 C14 C44 47.2(13) . . . . ?
C68 N8 C14 C50 172.9(10) . . . . ?
C68 C84 C59 C55 -174.4(14) . . . . ?
C70 C80 C67 C44 -1.2(18) . . . . ?
C72 C66 C45 C27 -1.7(17) . . . . ?
C72 C92 C69 C27 1.2(19) . . . . ?
C74 C128 C71 C94 0.7(17) . . . . ?
C78 N5 C36 C18 177.0(9) . . . . ?
C78 N5 C36 C66 52.7(12) . . . . ?
C80 C70 C130 C124 0.1(19) . . . . ?
C82 C132 C9 N1 79.8(15) . . . . ?
C82 C132 C9 C58 -41.8(15) . . . . ?
C82 C132 C103 C119 1(3) . . . . ?
C84 N7 C56 C1 178.9(10) . . . . ?
C84 N7 C56 C97 0.7(17) . . . . ?
C86 C30 C116 N9 179.3(10) . . . . ?
C86 C76 C100 C16 -1.3(17) . . . . ?
C88 C79 C49 C48 -1.6(19) . . . . ?
C90 C94 C71 C128 0.0(18) . . . . ?
C92 C69 C27 C45 -1.4(19) . . . . ?
C94 C90 C118 C74 2.8(16) . . . . ?
C94 C90 B1 C102 6.9(16) . . . . ?
C94 C90 B1 C110 128.3(11) . . . . ?
C94 C90 B1 C107 -114.8(12) . . . . ?
C96 C22 C48 C49 0.7(17) . . . . ?
C96 C22 C98 N11 -119.0(11) . . . . ?
C96 C22 C98 C28 119.8(11) . . . . ?
C96 C88 C79 C49 1(2) . . . . ?
C98 N11 C52 C16 178.9(9) . . . . ?
C98 C22 C48 C49 -180.0(10) . . . . ?
C98 C22 C96 C88 179.4(11) . . . . ?
C100 C16 C52 N11 179.3(10) . . . . ?
C100 C76 C86 C30 1.5(18) . . . . ?
C102 C93 C117 C15 -1(2) . . . . ?
C102 C29 C125 C15 4(4) . . . . ?
C104 C110 C77 C81 2.0(18) . . . . ?
C104 C110 B1 C90 113.0(12) . . . . ?
C104 C110 B1 C102 -124.5(12) . . . . ?
C104 C110 B1 C107 -6.5(16) . . . . ?
C104 C75 C43 C81 -3(2) . . . . ?
C106 C41 C53 C83 2(2) . . . . ?
C108 N3 C38 C12 179.0(10) . . . . ?
C108 N3 C38 C51 -1.7(16) . . . . ?
C108 C39 C127 C51 0(2) . . . . ?
C110 C104 C75 C43 1(2) . . . . ?
C110 C77 C81 C43 -3.9(19) . . . . ?
C112 C107 C111 C7 -1(2) . . . . ?
C112 C107 B1 C90 -15.2(16) . . . . ?
C112 C107 B1 C102 -140.1(12) . . . . ?
C112 C107 B1 C110 99.3(13) . . . . ?
C114 C122 C47 C99 2.5(18) . . . . ?
C114 C17 C5 C99 0.0(17) . . . . ?
C114 C17 B2 C26 171.9(10) . . . . ?
C114 C17 B2 C106 50.5(13) . . . . ?
C114 C17 B2 C91 -68.0(14) . . . . ?
C116 N9 C50 C8 -1.4(14) . . . . ?
C116 N9 C50 C14 125.3(10) . . . . ?
C116 C30 C86 C76 178.7(11) . . . . ?
C118 C74 C128 C71 0.3(17) . . . . ?
C118 C90 C94 C71 -1.7(17) . . . . ?
C118 C90 B1 C102 -171.3(10) . . . . ?
C118 C90 B1 C110 -49.8(12) . . . . ?
C118 C90 B1 C107 67.1(13) . . . . ?
C120 C20 C28 N12 74.3(13) . . . . ?
C120 C20 C28 C98 -46.0(14) . . . . ?
C120 C35 C95 C62 -3(2) . . . . ?
C122 C114 C17 C5 -0.9(16) . . . . ?
C122 C114 C17 B2 179.4(11) . . . . ?
C122 C47 C99 C5 -3.4(19) . . . . ?
C124 C44 C67 C80 0.7(16) . . . . ?
C126 C87 C121 C129 -2(2) . . . . ?
C126 C113 C131 C129 -5(3) . . . . ?
C128 C74 C118 C90 -2.2(17) . . . . ?
C130 C70 C80 C67 0.9(19) . . . . ?
C132 C82 C31 C3 -2(2) . . . . ?
C132 C103 C119 C3 -2(3) . . . . ?
C33 C13 C57 C11 0(3) . . . . ?
C67 C44 C124 C130 0.2(16) . . . . ?
C17 C114 C122 C47 -0.4(18) . . . . ?
C17 C5 C99 C47 2.2(19) . . . . ?
C9 N1 C4 C10 177.4(9) . . . . ?
C9 C58 C87 C126 113.6(13) . . . . ?
C9 C58 C87 C121 -67.5(14) . . . . ?
C9 C132 C103 C119 178.7(17) . . . . ?
C37 C40 C11 C57 -1(2) . . . . ?
C37 C33 C13 C57 1(3) . . . . ?
C75 C104 C110 C77 -0.5(19) . . . . ?
C75 C104 C110 B1 -176.8(12) . . . . ?
C19 C83 C53 C41 -4(2) . . . . ?
C77 C110 B1 C90 -63.2(13) . . . . ?
C77 C110 B1 C102 59.3(14) . . . . ?
C77 C110 B1 C107 177.3(11) . . . . ?
C77 C81 C43 C75 4.1(19) . . . . ?
C79 C88 C96 C22 0.3(19) . . . . ?
C5 C17 B2 C26 -7.7(15) . . . . ?
C5 C17 B2 C106 -129.2(11) . . . . ?
C5 C17 B2 C91 112.3(12) . . . . ?
C41 C106 C85 C19 2.3(17) . . . . ?
C41 C106 B2 C26 106.8(12) . . . . ?
C41 C106 B2 C17 -133.0(11) . . . . ?
C41 C106 B2 C91 -13.5(15) . . . . ?
C83 C19 C85 C106 -4(2) . . . . ?
C85 C106 C41 C53 -1.0(18) . . . . ?
C85 C106 B2 C26 -72.4(13) . . . . ?
C85 C106 B2 C17 47.8(14) . . . . ?
C85 C106 B2 C91 167.3(10) . . . . ?
C85 C19 C83 C53 5(2) . . . . ?
C87 C58 C9 N1 165.9(9) . . . . ?
C87 C58 C9 C132 -67.3(12) . . . . ?
C87 C126 C113 C131 2(2) . . . . ?
C87 C121 C129 C131 -1(3) . . . . ?
C11 C40 C37 C33 2.2(19) . . . . ?
C89 C26 C42 C73 1.4(16) . . . . ?
C89 C26 B2 C106 -173.0(10) . . . . ?
C89 C26 B2 C17 68.9(13) . . . . ?
C89 C26 B2 C91 -52.4(13) . . . . ?
C89 C115 C123 C73 0(2) . . . . ?
C45 C66 C72 C92 1.5(16) . . . . ?
C91 C109 C2 C65 1(3) . . . . ?
C91 C61 C63 C65 -3(3) . . . . ?
C93 C102 C29 C125 0(3) . . . . ?
C93 C102 B1 C90 -54.2(14) . . . . ?
C93 C102 B1 C110 -171.4(10) . . . . ?
C93 C102 B1 C107 70.1(14) . . . . ?
C93 C117 C15 C125 5(3) . . . . ?
C97 C55 C59 C84 -4(3) . . . . ?
C101 C112 C107 C111 0.4(19) . . . . ?
C101 C112 C107 B1 -174.1(11) . . . . ?
C101 C21 C7 C111 3(2) . . . . ?
C103 C132 C9 N1 -98.2(14) . . . . ?
C103 C132 C9 C58 140.2(13) . . . . ?
C13 C33 C37 C40 -2(2) . . . . ?
C107 C112 C101 C21 2(2) . . . . ?
C107 C111 C7 C21 -1(2) . . . . ?
C109 C91 B2 C26 141.8(14) . . . . ?
C109 C91 B2 C106 -95.9(15) . . . . ?
C109 C91 B2 C17 20.9(18) . . . . ?
C109 C91 C61 C63 6(2) . . . . ?
C109 C2 C65 C63 2(3) . . . . ?
C111 C107 B1 C90 170.4(11) . . . . ?
C111 C107 B1 C102 45.6(15) . . . . ?
C111 C107 B1 C110 -75.1(15) . . . . ?
C7 C21 C101 C112 -4(2) . . . . ?
C113 C126 C87 C58 -179.5(12) . . . . ?
C113 C126 C87 C121 2(2) . . . . ?
C29 C102 C93 C117 -1.6(18) . . . . ?
C29 C102 B1 C90 130.5(14) . . . . ?
C29 C102 B1 C110 13.3(18) . . . . ?
C29 C102 B1 C107 -105.3(15) . . . . ?
C117 C15 C125 C29 -7(3) . . . . ?
B1 C90 C94 C71 -179.9(11) . . . . ?
B1 C90 C118 C74 -178.9(10) . . . . ?
B1 C102 C93 C117 -177.4(11) . . . . ?
B1 C102 C29 C125 175.7(19) . . . . ?
B1 C110 C77 C81 178.6(11) . . . . ?
B1 C107 C111 C7 173.8(12) . . . . ?
B2 C26 C42 C73 179.2(10) . . . . ?
B2 C26 C89 C115 179.7(11) . . . . ?
B2 C106 C41 C53 179.7(12) . . . . ?
B2 C106 C85 C19 -178.4(11) . . . . ?
B2 C17 C5 C99 179.7(11) . . . . ?
B2 C91 C109 C2 178.3(16) . . . . ?
B2 C91 C61 C63 -177.1(14) . . . . ?
C119 C3 C31 C82 1(3) . . . . ?
C121 C129 C131 C113 5(3) . . . . ?
C61 C91 C109 C2 -5(2) . . . . ?
C61 C91 B2 C26 -34.7(15) . . . . ?
C61 C91 B2 C106 87.6(14) . . . . ?
C61 C91 B2 C17 -155.6(11) . . . . ?
C61 C63 C65 C2 -2(3) . . . . ?
C31 C82 C132 C9 -176.7(12) . . . . ?
C31 C82 C132 C103 1(2) . . . . ?
C31 C3 C119 C103 1(3) . . . . ?

loop_
_smtbx_masks_void_nr
_smtbx_masks_void_average_x
_smtbx_masks_void_average_y
_smtbx_masks_void_average_z
_smtbx_masks_void_volume
_smtbx_masks_void_count_electrons
_smtbx_masks_void_content
1 0.315 -0.596 -0.642 7716.2 1090.4 '52 CH3CN'
2 0.120 0.228 0.250 31.2 0.0 ?
3 0.380 0.728 0.750 31.2 0.0 ?
4 0.620 0.728 0.250 31.2 0.0 ?
5 0.880 0.228 0.750 31.2 0.0 ?
